data_7107818
loop_
_publ_author_name
'Yu Hou'
'Todd Alam'
'Mark A. Rodriguez'
'May Nyman'

_publ_section_title
;
 Aqueous compatibility of group IIIA monomers and Nb-polyoxoanions
;
_journal_name_full Chem.Commun.
_journal_page_first 6004
_journal_paper_doi 10.1039/c2cc31284k
_journal_volume 48
_journal_year 2012
_chemical_formula_moiety 'Al H63 Nb18 O54, 31(O), 14(K)'
_chemical_formula_sum 'Al H63 K14 Nb18 O85'
_chemical_formula_weight 3670.26
_chemical_name_common 'potassium aluminium-octadecaniobate'
_chemical_name_systematic
;
?
;
_space_group_IT_number 19
_symmetry_cell_setting orthorhombic
_symmetry_space_group_name_Hall 'P 2ac 2ab'
_symmetry_space_group_name_H-M 'P 21 21 21'
_atom_sites_solution_primary direct
_atom_sites_solution_secondary difmap
_audit_creation_method SHELXL-97
_cell_angle_alpha 90.00
_cell_angle_beta 90.00
_cell_angle_gamma 90.00
_cell_formula_units_Z 4
_cell_length_a 18.582(3)
_cell_length_b 18.646(3)
_cell_length_c 24.646(4)
_cell_measurement_reflns_used 365
_cell_measurement_temperature 193(2)
_cell_measurement_theta_max 25.80
_cell_measurement_theta_min 1.28
_cell_volume 8539(2)
_computing_cell_refinement 'SMART 5.054 (Bruker, 1998)'
_computing_data_collection 'SMART 5.054 (Bruker, 1998)'
_computing_data_reduction 'SAINT 6.02 (Bruker, 2001)'
_computing_molecular_graphics 'SHELXTL 5.1 (Bruker, 1998)'
_computing_publication_material 'SHELXTL 5.1 (Bruker, 1998)'
_computing_structure_refinement 'SHELXL-97 (Sheldrick, 1997)'
_computing_structure_solution 'SHELXS-97 (Sheldrick, 1990)'
_diffrn_ambient_temperature 193(2)
_diffrn_detector_area_resol_mean 0
_diffrn_measured_fraction_theta_full 0.990
_diffrn_measured_fraction_theta_max 0.990
_diffrn_measurement_device_type 'CCD area detector'
_diffrn_measurement_method 'phi and omega scans'
_diffrn_radiation_monochromator graphite
_diffrn_radiation_source 'fine-focus sealed tube'
_diffrn_radiation_type MoK\a
_diffrn_radiation_wavelength 0.71073
_diffrn_reflns_av_R_equivalents 0.0456
_diffrn_reflns_av_sigmaI/netI 0.0442
_diffrn_reflns_limit_h_max 23
_diffrn_reflns_limit_h_min -23
_diffrn_reflns_limit_k_max 23
_diffrn_reflns_limit_k_min -23
_diffrn_reflns_limit_l_max 31
_diffrn_reflns_limit_l_min -29
_diffrn_reflns_number 71408
_diffrn_reflns_theta_full 27.21
_diffrn_reflns_theta_max 27.21
_diffrn_reflns_theta_min 1.55
_exptl_absorpt_coefficient_mu 3.132
_exptl_absorpt_correction_T_max 0.8082
_exptl_absorpt_correction_T_min 0.1937
_exptl_absorpt_correction_type numerical
_exptl_absorpt_process_details 'Bruker 2000'
_exptl_crystal_colour colourless
_exptl_crystal_density_diffrn 2.855
_exptl_crystal_density_meas 0
_exptl_crystal_density_method 'not measured'
_exptl_crystal_description needle
_exptl_crystal_F_000 7040
_exptl_crystal_size_max 0.78
_exptl_crystal_size_mid 0.29
_exptl_crystal_size_min 0.07
_refine_diff_density_max 3.016
_refine_diff_density_min -0.918
_refine_diff_density_rms 0.211
_refine_ls_abs_structure_details 'Flack H D (1983), Acta Cryst. A39, 876-881'
_refine_ls_abs_structure_Flack 0.01(4)
_refine_ls_extinction_method none
_refine_ls_goodness_of_fit_ref 1.088
_refine_ls_matrix_type full
_refine_ls_number_parameters 1052
_refine_ls_number_reflns 18424
_refine_ls_number_restraints 0
_refine_ls_restrained_S_all 1.088
_refine_ls_R_factor_all 0.0460
_refine_ls_R_factor_gt 0.0414
_refine_ls_shift/su_max 0.001
_refine_ls_shift/su_mean 0.000
_refine_ls_structure_factor_coef Fsqd
_refine_ls_weighting_details 'calc w=1/[\s^2^(Fo^2^)+(0.0442P)^2^+70.5333P] where P=(Fo^2^+2Fc^2^)/3'
_refine_ls_weighting_scheme calc
_refine_ls_wR_factor_gt 0.1019
_refine_ls_wR_factor_ref 0.1050
_reflns_number_gt 17206
_reflns_number_total 18424
_reflns_threshold_expression >2sigma(I)
_cod_data_source_file c2cc31284k.txt
_cod_data_source_block 12oc191_p212121
_cod_original_sg_symbol_H-M P2(1)2(1)2(1)
_cod_database_code 7107818

loop_
_symmetry_equiv_pos_as_xyz
'x, y, z'
'-x+1/2, -y, z+1/2'
'-x, y+1/2, -z+1/2'
'x+1/2, -y+1/2, -z'

loop_
_atom_site_label
_atom_site_type_symbol
_atom_site_fract_x
_atom_site_fract_y
_atom_site_fract_z
_atom_site_U_iso_or_equiv
_atom_site_adp_type
_atom_site_occupancy
_atom_site_symmetry_multiplicity
_atom_site_calc_flag
_atom_site_refinement_flags
Al1 Al 0.66719(13) 0.91697(13) 0.87723(10) 0.0099(5) Uani 1 1 d .
K1 K 0.54287(11) 0.54142(11) 0.95095(8) 0.0200(4) Uani 1 1 d .
K2 K 0.14393(14) 0.52504(15) 0.81985(10) 0.0354(5) Uani 1 1 d .
K3 K 0.26610(12) 0.69375(11) 0.90159(9) 0.0249(4) Uani 1 1 d .
K5 K 0.31044(11) 0.88836(11) 0.94889(9) 0.0225(4) Uani 1 1 d .
K6 K 0.45055(11) 0.73606(12) 0.99753(9) 0.0233(4) Uani 1 1 d .
K7 K 0.53197(12) 0.65404(11) 0.78698(9) 0.0249(4) Uani 1 1 d .
K8 K 0.81128(12) 0.54305(14) 0.81733(10) 0.0325(5) Uani 1 1 d .
K9 K 0.67773(13) 1.25452(12) 0.92382(9) 0.0291(5) Uani 1 1 d .
K10 K 0.46540(12) 1.18868(12) 0.87393(9) 0.0254(5) Uani 1 1 d .
K11 K 0.66785(14) 1.11997(14) 0.78641(11) 0.0353(6) Uani 1 1 d .
K12 K 0.73541(13) 0.46840(12) 0.95460(9) 0.0285(5) Uani 1 1 d .
K13 K 0.83388(12) 1.03085(13) 1.10698(10) 0.0310(5) Uani 1 1 d .
K14 K 1.02812(15) 1.28531(13) 0.94397(10) 0.0344(5) Uani 1 1 d .
K4 K 0.70474(15) 0.77505(14) 0.65017(10) 0.0378(6) Uani 1 1 d .
Nb1 Nb 0.94139(4) 1.09510(4) 0.95407(3) 0.01681(16) Uani 1 1 d .
Nb2 Nb 0.91417(4) 1.06433(4) 0.82054(3) 0.01825(17) Uani 1 1 d .
Nb3 Nb 0.84649(4) 0.90519(4) 0.84794(3) 0.01361(15) Uani 1 1 d .
Nb4 Nb 0.87008(4) 0.93502(4) 0.98302(3) 0.01380(15) Uani 1 1 d .
Nb5 Nb 1.00881(4) 0.94607(5) 0.89612(3) 0.01794(17) Uani 1 1 d .
Nb6 Nb 0.77857(4) 1.05655(4) 0.90663(3) 0.01377(15) Uani 1 1 d .
Nb7 Nb 0.68187(4) 0.95124(4) 1.01699(3) 0.01227(15) Uani 1 1 d .
Nb8 Nb 0.75604(4) 0.78314(4) 0.95103(3) 0.01271(15) Uani 1 1 d .
Nb9 Nb 0.59534(4) 0.74626(4) 0.90130(3) 0.01172(15) Uani 1 1 d .
Nb10 Nb 0.51917(4) 0.91447(4) 0.96657(3) 0.01199(15) Uani 1 1 d .
Nb11 Nb 0.59066(4) 1.07486(4) 0.94792(3) 0.01373(15) Uani 1 1 d .
Nb12 Nb 0.73834(4) 0.74530(4) 0.82007(3) 0.01312(15) Uani 1 1 d .
Nb13 Nb 0.43731(4) 0.83290(4) 0.84624(3) 0.01276(15) Uani 1 1 d .
Nb14 Nb 0.35783(4) 0.95710(4) 0.76810(3) 0.01526(16) Uani 1 1 d .
Nb15 Nb 0.42921(4) 0.80986(4) 0.71130(3) 0.01413(16) Uani 1 1 d .
Nb16 Nb 0.58758(4) 0.84591(4) 0.76658(3) 0.01134(15) Uani 1 1 d .
Nb17 Nb 0.51593(4) 0.99466(4) 0.82559(3) 0.01207(15) Uani 1 1 d .
Nb18 Nb 0.50931(4) 0.97107(4) 0.69379(3) 0.01326(15) Uani 1 1 d .
O1 O 0.9775(4) 1.1658(4) 0.9934(3) 0.0253(15) Uani 1 1 d .
O2 O 0.9463(4) 1.1307(3) 0.8775(3) 0.0195(14) Uani 1 1 d .
O3 O 1.0254(3) 1.0339(4) 0.9393(3) 0.0211(14) Uani 1 1 d .
O4 O 0.9111(3) 1.0257(3) 1.0086(2) 0.0173(13) Uani 1 1 d .
O5 O 0.8346(3) 1.1217(3) 0.9497(3) 0.0171(13) Uani 1 1 d .
O6 O 0.8835(3) 0.9977(3) 0.9008(3) 0.0163(13) Uani 1 1 d .
O7 O 0.9304(4) 1.1097(4) 0.7581(3) 0.0236(15) Uani 1 1 d .
O8 O 1.0009(3) 1.0080(4) 0.8304(2) 0.0198(14) Uani 1 1 d .
O9 O 0.8117(3) 1.0941(3) 0.8403(3) 0.0179(13) Uani 1 1 d .
O10 O 0.8655(3) 0.9741(4) 0.7923(2) 0.0192(13) Uani 1 1 d .
O11 O 0.8287(3) 0.8635(3) 0.9256(2) 0.0154(12) Uani 1 1 d .
O12 O 0.5409(3) 1.0338(3) 0.7568(2) 0.0153(12) Uani 1 1 d .
O13 O 0.9451(3) 0.8773(4) 0.8541(3) 0.0199(14) Uani 1 1 d .
O14 O 0.8088(3) 0.8321(3) 0.8071(3) 0.0189(13) Uani 1 1 d .
O15 O 0.7503(3) 0.9627(3) 0.8653(2) 0.0138(12) Uani 1 1 d .
O16 O 0.7721(3) 0.9893(3) 0.9750(2) 0.0155(12) Uani 1 1 d .
O17 O 0.9670(3) 0.9027(3) 0.9608(3) 0.0176(13) Uani 1 1 d .
O18 O 0.8601(3) 0.8904(3) 1.0439(2) 0.0194(14) Uani 1 1 d .
O19 O 1.0955(3) 0.9075(4) 0.8910(3) 0.0237(15) Uani 1 1 d .
O20 O 0.6884(3) 1.0965(3) 0.9091(3) 0.0185(13) Uani 1 1 d .
O21 O 0.7125(3) 0.9554(3) 1.0846(2) 0.0168(13) Uani 1 1 d .
O22 O 0.6267(3) 0.9589(3) 0.9328(2) 0.0124(12) Uani 1 1 d .
O23 O 0.5830(3) 0.9185(3) 1.0305(2) 0.0150(12) Uani 1 1 d .
O24 O 0.6444(3) 1.0550(3) 1.0125(2) 0.0162(12) Uani 1 1 d .
O25 O 0.7122(3) 0.8567(3) 0.9964(2) 0.0143(12) Uani 1 1 d .
O26 O 0.8079(3) 0.7381(3) 0.9994(3) 0.0179(13) Uani 1 1 d .
O27 O 0.7907(3) 0.7250(3) 0.8854(2) 0.0148(12) Uani 1 1 d .
O28 O 0.6864(3) 0.8253(3) 0.8814(2) 0.0105(11) Uani 1 1 d .
O29 O 0.6696(3) 0.7211(3) 0.9551(2) 0.0150(12) Uani 1 1 d .
O30 O 0.5346(3) 0.6757(3) 0.9109(3) 0.0182(13) Uani 1 1 d .
O31 O 0.5429(3) 0.7968(3) 0.8344(2) 0.0126(12) Uani 1 1 d .
O32 O 0.6530(3) 0.6954(3) 0.8419(3) 0.0171(13) Uani 1 1 d .
O33 O 0.5527(3) 0.8193(3) 0.9458(2) 0.0150(12) Uani 1 1 d .
O34 O 0.6753(3) 0.8049(3) 0.7657(2) 0.0146(12) Uani 1 1 d .
O35 O 0.6081(3) 0.9297(3) 0.8211(2) 0.0145(12) Uani 1 1 d .
O36 O 0.5342(3) 0.7819(3) 0.7233(2) 0.0176(13) Uani 1 1 d .
O37 O 0.5049(3) 1.0227(3) 0.9683(2) 0.0169(13) Uani 1 1 d .
O38 O 0.4836(3) 0.9214(3) 0.8848(2) 0.0148(12) Uani 1 1 d .
O39 O 0.4389(3) 0.8915(3) 1.0004(2) 0.0171(13) Uani 1 1 d .
O40 O 0.5526(3) 1.0651(3) 0.8676(2) 0.0169(13) Uani 1 1 d .
O41 O 0.5629(4) 1.1643(3) 0.9573(3) 0.0208(14) Uani 1 1 d .
O42 O 0.7744(4) 0.6836(3) 0.7729(3) 0.0217(14) Uani 1 1 d .
O43 O 0.4027(3) 0.7817(3) 0.8992(2) 0.0166(12) Uani 1 1 d .
O44 O 0.4128(3) 0.7704(3) 0.7841(2) 0.0176(13) Uani 1 1 d .
O45 O 0.3521(3) 0.8937(3) 0.8315(2) 0.0150(12) Uani 1 1 d .
O46 O 0.4794(3) 0.9023(3) 0.7728(3) 0.0159(12) Uani 1 1 d .
O47 O 0.4164(3) 1.0223(3) 0.8187(2) 0.0153(12) Uani 1 1 d .
O48 O 0.2730(4) 0.9998(4) 0.7663(3) 0.0279(16) Uani 1 1 d .
O49 O 0.3452(3) 0.8734(3) 0.7206(3) 0.0173(13) Uani 1 1 d .
O50 O 0.4113(3) 1.0055(3) 0.7084(2) 0.0176(13) Uani 1 1 d .
O51 O 0.4696(3) 0.8836(3) 0.6602(2) 0.0152(12) Uani 1 1 d .
O52 O 0.4009(3) 0.7407(3) 0.6676(3) 0.0208(14) Uani 1 1 d .
O53 O 0.5372(4) 1.0239(4) 0.6386(3) 0.0229(14) Uani 1 1 d .
O54 O 0.5996(3) 0.9139(3) 0.7091(2) 0.0135(12) Uani 1 1 d .
O1W O 0.6030(5) 0.7633(5) 1.0626(3) 0.044(2) Uani 1 1 d .
O2W O 0.9156(6) 1.4023(6) 0.9527(4) 0.068(3) Uani 1 1 d .
O3W O 0.6712(4) 0.5511(4) 0.8751(3) 0.0261(15) Uani 1 1 d .
O4W O 0.0238(5) 0.6001(5) 0.8731(3) 0.045(2) Uani 1 1 d .
O5W O 0.0700(4) 0.7745(4) 0.8399(3) 0.0321(18) Uani 1 1 d .
O6W O 0.5984(4) 0.3905(4) 0.9382(3) 0.0285(16) Uani 1 1 d .
O7W O 0.7596(5) 0.3947(5) 0.8602(4) 0.056(3) Uani 1 1 d .
O8W O 0.3592(4) 1.0293(4) 0.9276(3) 0.0286(16) Uani 1 1 d .
O9W O 0.6707(4) 0.5899(3) 1.0064(3) 0.0223(14) Uani 1 1 d .
O10W O 0.9359(5) 0.7270(5) 0.8777(5) 0.060(3) Uani 1 1 d .
O11W O 0.6318(5) 1.1396(4) 0.6737(3) 0.0372(19) Uani 1 1 d .
O12W O 0.6692(4) 0.4175(4) 1.0493(3) 0.0314(17) Uani 1 1 d .
O13W O 0.4181(4) 1.3275(4) 0.9017(3) 0.0291(16) Uani 1 1 d .
O14W O 0.3345(5) 1.1779(4) 0.9281(3) 0.040(2) Uani 1 1 d .
O15W O 0.2237(4) 0.8301(4) 0.8653(3) 0.0370(19) Uani 1 1 d .
O16W O 1.0858(5) 1.4080(5) 0.8873(3) 0.041(2) Uani 1 1 d .
O17W O 0.7548(4) 1.1437(4) 1.0503(3) 0.0314(17) Uani 1 1 d .
O18W O 0.6454(4) 0.6545(4) 0.7047(3) 0.0287(16) Uani 1 1 d .
O19W O 0.8205(5) 1.2780(6) 0.9637(4) 0.059(3) Uani 1 1 d .
O20W O 0.9552(7) 0.4748(5) 0.8580(4) 0.063(3) Uani 1 1 d .
O21W O 0.9160(8) 0.4511(8) 0.7547(6) 0.097(4) Uiso 1 1 d .
O22W O 0.1870(7) 0.0248(8) 0.8493(5) 0.101(5) Uani 1 1 d .
O23W O 1.1626(5) 1.2307(5) 0.9620(5) 0.056(3) Uani 1 1 d .
O24W O 0.7484(6) 1.2422(7) 0.7493(9) 0.129(7) Uani 1 1 d .
O25W O 0.8266(4) 0.5836(4) 0.9280(3) 0.0280(16) Uani 1 1 d .
O26W O 0.7258(4) 0.9996(4) 0.7355(4) 0.0392(19) Uani 1 1 d .
O27W O 0.9255(6) 0.6159(11) 0.7740(6) 0.140(8) Uani 1 1 d .
O28W O 0.9570(9) 0.7293(9) 0.6555(7) 0.111(5) Uiso 1 1 d .
O29W O 0.1324(11) 0.7043(10) 0.8158(8) 0.054(5) Uiso 0.50 1 d P
O30W O 0.7985(12) 1.2463(8) 0.8438(8) 0.055(6) Uani 0.50 1 d P
O31W O 0.8664(8) 0.6735(8) 0.6821(6) 0.096(4) Uiso 1 1 d .
O32W O 0.8160(7) 0.8479(11) 0.6878(5) 0.125(7) Uani 1 1 d .

loop_
_atom_site_aniso_label
_atom_site_aniso_U_11
_atom_site_aniso_U_22
_atom_site_aniso_U_33
_atom_site_aniso_U_23
_atom_site_aniso_U_13
_atom_site_aniso_U_12
Al1 0.0090(11) 0.0112(12) 0.0095(11) -0.0004(9) -0.0028(9) 0.0004(9)
K1 0.0204(9) 0.0221(10) 0.0174(9) -0.0018(8) 0.0014(8) 0.0003(8)
K2 0.0371(13) 0.0466(14) 0.0224(11) 0.0013(10) -0.0055(10) 0.0057(11)
K3 0.0309(11) 0.0234(10) 0.0204(10) 0.0033(8) 0.0015(9) 0.0028(9)
K5 0.0194(10) 0.0242(10) 0.0238(11) -0.0002(8) 0.0011(8) 0.0000(8)
K6 0.0183(10) 0.0258(11) 0.0257(11) 0.0075(8) 0.0053(8) -0.0009(8)
K7 0.0282(11) 0.0185(10) 0.0279(11) -0.0004(8) -0.0065(9) -0.0061(9)
K8 0.0242(11) 0.0446(14) 0.0287(12) 0.0010(10) -0.0067(9) -0.0027(10)
K9 0.0351(12) 0.0254(11) 0.0267(11) 0.0008(9) -0.0089(10) -0.0036(10)
K10 0.0232(10) 0.0266(11) 0.0266(11) 0.0026(9) 0.0004(9) 0.0057(9)
K11 0.0307(12) 0.0365(13) 0.0386(14) -0.0046(11) 0.0031(10) -0.0010(11)
K12 0.0318(11) 0.0266(11) 0.0272(11) 0.0005(9) 0.0008(9) -0.0006(9)
K13 0.0238(11) 0.0387(13) 0.0306(12) -0.0063(10) -0.0084(9) -0.0055(10)
K14 0.0516(15) 0.0260(11) 0.0256(12) 0.0008(9) -0.0047(11) -0.0063(11)
K4 0.0451(15) 0.0388(14) 0.0294(13) 0.0006(10) -0.0023(11) -0.0140(11)
Nb1 0.0170(4) 0.0179(4) 0.0155(4) 0.0007(3) -0.0021(3) -0.0059(3)
Nb2 0.0186(4) 0.0210(4) 0.0151(4) 0.0027(3) 0.0001(3) -0.0072(3)
Nb3 0.0121(3) 0.0157(4) 0.0130(4) 0.0002(3) -0.0007(3) -0.0016(3)
Nb4 0.0124(3) 0.0160(4) 0.0129(4) 0.0013(3) -0.0018(3) -0.0018(3)
Nb5 0.0122(4) 0.0252(4) 0.0164(4) 0.0005(3) -0.0010(3) -0.0035(3)
Nb6 0.0148(4) 0.0129(4) 0.0136(4) 0.0013(3) -0.0017(3) -0.0021(3)
Nb7 0.0131(3) 0.0130(4) 0.0107(3) 0.0004(3) -0.0010(3) -0.0005(3)
Nb8 0.0122(3) 0.0131(4) 0.0129(4) 0.0008(3) -0.0013(3) 0.0008(3)
Nb9 0.0120(3) 0.0114(3) 0.0117(3) 0.0007(3) 0.0001(3) -0.0008(3)
Nb10 0.0118(3) 0.0135(4) 0.0106(3) -0.0002(3) 0.0010(3) 0.0005(3)
Nb11 0.0172(4) 0.0121(4) 0.0119(4) -0.0011(3) -0.0010(3) 0.0016(3)
Nb12 0.0126(3) 0.0124(4) 0.0143(4) -0.0007(3) 0.0004(3) 0.0008(3)
Nb13 0.0121(3) 0.0146(4) 0.0116(3) 0.0009(3) 0.0006(3) 0.0001(3)
Nb14 0.0125(3) 0.0193(4) 0.0139(4) 0.0017(3) -0.0003(3) 0.0037(3)
Nb15 0.0132(4) 0.0161(4) 0.0131(4) -0.0012(3) -0.0013(3) -0.0009(3)
Nb16 0.0108(3) 0.0123(3) 0.0109(3) -0.0001(3) -0.0004(3) 0.0003(3)
Nb17 0.0140(4) 0.0114(3) 0.0108(3) -0.0001(3) -0.0012(3) 0.0016(3)
Nb18 0.0148(3) 0.0140(4) 0.0110(3) 0.0018(3) 0.0002(3) 0.0018(3)
O1 0.029(4) 0.027(4) 0.020(3) 0.001(3) -0.002(3) -0.012(3)
O2 0.022(3) 0.021(3) 0.016(3) 0.000(3) -0.002(3) -0.002(3)
O3 0.018(3) 0.031(4) 0.014(3) 0.000(3) -0.002(2) -0.006(3)
O4 0.015(3) 0.023(3) 0.014(3) -0.002(2) 0.000(2) -0.003(3)
O5 0.018(3) 0.016(3) 0.017(3) 0.001(2) 0.003(3) -0.004(2)
O6 0.017(3) 0.014(3) 0.019(3) 0.005(2) -0.004(3) -0.001(2)
O7 0.024(3) 0.030(4) 0.016(3) 0.002(3) 0.005(3) -0.005(3)
O8 0.019(3) 0.026(3) 0.015(3) 0.002(3) -0.005(3) -0.007(3)
O9 0.017(3) 0.018(3) 0.019(3) 0.005(3) 0.003(3) 0.001(3)
O10 0.019(3) 0.026(3) 0.013(3) 0.001(3) 0.000(2) -0.009(3)
O11 0.012(3) 0.018(3) 0.016(3) 0.005(2) 0.002(2) 0.002(2)
O12 0.016(3) 0.018(3) 0.012(3) 0.002(2) 0.003(2) 0.001(2)
O13 0.014(3) 0.027(3) 0.019(3) -0.004(3) -0.003(3) -0.006(3)
O14 0.018(3) 0.021(3) 0.018(3) -0.001(3) 0.004(3) -0.002(3)
O15 0.012(3) 0.016(3) 0.013(3) -0.002(2) 0.000(2) 0.000(2)
O16 0.016(3) 0.017(3) 0.013(3) 0.002(2) -0.004(2) 0.006(2)
O17 0.013(3) 0.020(3) 0.019(3) 0.000(3) -0.006(2) -0.001(3)
O18 0.022(3) 0.022(3) 0.014(3) 0.007(3) 0.002(3) -0.011(3)
O19 0.010(3) 0.032(4) 0.030(4) -0.006(3) -0.001(3) 0.000(3)
O20 0.021(3) 0.019(3) 0.016(3) -0.004(2) -0.002(3) 0.002(3)
O21 0.018(3) 0.021(3) 0.012(3) -0.003(2) -0.004(2) -0.002(3)
O22 0.013(3) 0.012(3) 0.012(3) 0.002(2) 0.003(2) -0.004(2)
O23 0.016(3) 0.019(3) 0.009(3) -0.004(2) -0.001(2) -0.004(2)
O24 0.016(3) 0.019(3) 0.014(3) -0.001(2) 0.005(2) 0.001(2)
O25 0.015(3) 0.013(3) 0.015(3) 0.000(2) -0.002(2) 0.002(2)
O26 0.019(3) 0.019(3) 0.016(3) 0.004(2) -0.004(2) 0.003(3)
O27 0.012(3) 0.017(3) 0.015(3) -0.002(2) 0.001(2) 0.002(2)
O28 0.013(3) 0.012(3) 0.007(3) -0.002(2) -0.002(2) 0.001(2)
O29 0.016(3) 0.013(3) 0.016(3) 0.005(2) 0.001(2) 0.000(2)
O30 0.021(3) 0.011(3) 0.023(3) 0.006(2) 0.001(3) -0.004(2)
O31 0.013(3) 0.014(3) 0.010(3) 0.000(2) -0.002(2) 0.000(2)
O32 0.018(3) 0.015(3) 0.018(3) -0.002(2) 0.001(3) -0.001(2)
O33 0.016(3) 0.016(3) 0.014(3) 0.000(2) -0.001(2) 0.000(2)
O34 0.017(3) 0.016(3) 0.010(3) -0.002(2) -0.002(2) 0.004(2)
O35 0.013(3) 0.016(3) 0.015(3) -0.001(2) 0.000(2) 0.000(2)
O36 0.022(3) 0.016(3) 0.014(3) 0.001(2) -0.001(3) 0.003(3)
O37 0.022(3) 0.012(3) 0.017(3) 0.000(2) 0.005(3) 0.000(2)
O38 0.019(3) 0.014(3) 0.012(3) 0.002(2) -0.003(2) 0.004(2)
O39 0.019(3) 0.022(3) 0.011(3) 0.001(2) 0.003(2) -0.002(3)
O40 0.021(3) 0.015(3) 0.015(3) 0.002(2) 0.000(2) 0.001(3)
O41 0.027(3) 0.020(3) 0.014(3) -0.002(3) -0.001(3) 0.002(3)
O42 0.023(3) 0.017(3) 0.026(4) -0.004(3) 0.005(3) 0.007(3)
O43 0.016(3) 0.017(3) 0.017(3) 0.002(2) -0.002(3) -0.002(2)
O44 0.015(3) 0.020(3) 0.018(3) -0.001(2) 0.000(2) -0.004(3)
O45 0.017(3) 0.013(3) 0.015(3) 0.004(2) 0.008(2) 0.002(2)
O46 0.017(3) 0.011(3) 0.019(3) 0.004(2) 0.000(3) -0.003(2)
O47 0.013(3) 0.014(3) 0.020(3) 0.002(2) -0.001(2) 0.001(2)
O48 0.023(3) 0.043(4) 0.018(3) 0.004(3) -0.003(3) 0.012(3)
O49 0.019(3) 0.017(3) 0.016(3) -0.001(2) 0.000(3) -0.002(3)
O50 0.019(3) 0.016(3) 0.018(3) 0.005(2) 0.002(3) 0.006(3)
O51 0.017(3) 0.015(3) 0.013(3) 0.000(2) 0.000(2) 0.003(2)
O52 0.022(3) 0.021(3) 0.019(3) -0.006(3) 0.001(3) -0.002(3)
O53 0.030(4) 0.021(3) 0.018(3) 0.006(3) 0.007(3) 0.000(3)
O54 0.016(3) 0.016(3) 0.008(3) 0.002(2) 0.000(2) -0.003(2)
O1W 0.054(5) 0.041(5) 0.037(5) 0.000(4) 0.004(4) 0.007(4)
O2W 0.083(8) 0.084(8) 0.037(5) 0.001(5) -0.014(5) -0.030(7)
O3W 0.028(4) 0.022(3) 0.028(4) -0.003(3) -0.010(3) 0.009(3)
O4W 0.044(5) 0.061(6) 0.029(4) 0.012(4) -0.001(4) 0.013(4)
O5W 0.052(5) 0.025(4) 0.019(4) 0.000(3) -0.020(3) 0.004(3)
O6W 0.026(4) 0.036(4) 0.023(4) 0.006(3) -0.008(3) 0.002(3)
O7W 0.043(5) 0.066(6) 0.060(6) -0.034(5) -0.023(5) 0.018(5)
O8W 0.031(4) 0.027(4) 0.028(4) -0.004(3) -0.002(3) 0.006(3)
O9W 0.023(3) 0.018(3) 0.026(4) 0.006(3) -0.003(3) 0.002(3)
O10W 0.024(4) 0.051(6) 0.106(9) 0.012(6) 0.009(5) 0.003(4)
O11W 0.047(5) 0.018(4) 0.047(5) 0.004(3) 0.022(4) 0.003(3)
O12W 0.027(4) 0.035(4) 0.032(4) -0.003(3) -0.006(3) 0.003(3)
O13W 0.027(4) 0.031(4) 0.029(4) -0.008(3) 0.011(3) -0.006(3)
O14W 0.043(5) 0.035(4) 0.041(5) 0.002(4) 0.015(4) 0.002(4)
O15W 0.032(4) 0.029(4) 0.050(5) 0.005(4) 0.004(4) 0.004(3)
O16W 0.060(6) 0.041(5) 0.020(4) -0.005(3) -0.005(4) -0.006(4)
O17W 0.033(4) 0.028(4) 0.033(4) -0.007(3) -0.006(3) -0.003(3)
O18W 0.032(4) 0.018(3) 0.036(4) -0.005(3) -0.015(3) 0.008(3)
O19W 0.050(6) 0.082(7) 0.044(6) -0.010(5) -0.009(4) 0.016(5)
O20W 0.109(9) 0.051(6) 0.030(5) 0.007(4) -0.005(5) 0.000(6)
O22W 0.094(9) 0.119(11) 0.091(9) -0.065(8) 0.069(8) -0.068(8)
O23W 0.046(5) 0.041(5) 0.082(8) 0.000(5) 0.009(5) 0.000(4)
O24W 0.049(7) 0.061(8) 0.28(2) 0.034(11) 0.044(10) 0.020(6)
O25W 0.030(4) 0.030(4) 0.024(4) -0.003(3) -0.011(3) -0.001(3)
O26W 0.034(4) 0.036(4) 0.048(5) 0.016(4) -0.004(4) -0.004(4)
O27W 0.040(7) 0.25(2) 0.124(12) 0.125(14) 0.006(7) 0.018(10)
O30W 0.093(15) 0.015(7) 0.058(12) 0.005(7) 0.034(11) 0.031(9)
O32W 0.070(8) 0.27(2) 0.039(6) -0.028(9) 0.005(6) -0.097(11)

loop_
_atom_type_symbol
_atom_type_description
_atom_type_scat_dispersion_real
_atom_type_scat_dispersion_imag
_atom_type_scat_source
O O 0.0106 0.0060 'International Tables Vol C Tables 4.2.6.8 and 6.1.1.4'
Al Al 0.0645 0.0514 'International Tables Vol C Tables 4.2.6.8 and 6.1.1.4'
Nb Nb -2.0727 0.6215 'International Tables Vol C Tables 4.2.6.8 and 6.1.1.4'
K K 0.2009 0.2494 'International Tables Vol C Tables 4.2.6.8 and 6.1.1.4'
H H 0.0000 0.0000 'International Tables Vol C Tables 4.2.6.8 and 6.1.1.4'

loop_
_geom_angle_atom_site_label_1
_geom_angle_atom_site_label_2
_geom_angle_atom_site_label_3
_geom_angle
_geom_angle_site_symmetry_1
_geom_angle_site_symmetry_3
O22 Al1 O28 118.6(3) . .
O22 Al1 O35 106.5(3) . .
O28 Al1 O35 107.6(3) . .
O22 Al1 O15 106.7(3) . .
O28 Al1 O15 107.4(3) . .
O35 Al1 O15 109.9(3) . .
O53 K1 O30 77.3(2) 3_646 .
O53 K1 O17 113.9(2) 3_646 4_467
O30 K1 O17 84.8(2) . 4_467
O53 K1 O9W 152.2(2) 3_646 .
O30 K1 O9W 85.92(19) . .
O17 K1 O9W 86.0(2) 4_467 .
O53 K1 O4 76.33(19) 3_646 4_467
O30 K1 O4 118.34(19) . 4_467
O17 K1 O4 58.13(18) 4_467 4_467
O9W K1 O4 131.45(19) . 4_467
O53 K1 O6W 89.4(2) 3_646 .
O30 K1 O6W 148.1(2) . .
O17 K1 O6W 127.1(2) 4_467 .
O9W K1 O6W 93.45(19) . .
O4 K1 O6W 85.56(19) 4_467 .
O53 K1 O3W 86.3(2) 3_646 .
O30 K1 O3W 76.37(19) . .
O17 K1 O3W 148.6(2) 4_467 .
O9W K1 O3W 68.05(19) . .
O4 K1 O3W 153.23(19) 4_467 .
O6W K1 O3W 73.86(19) . .
O53 K1 O3 127.7(2) 3_646 4_467
O30 K1 O3 137.9(2) . 4_467
O17 K1 O3 55.28(18) 4_467 4_467
O9W K1 O3 79.20(19) . 4_467
O4 K1 O3 54.17(17) 4_467 4_467
O6W K1 O3 72.61(19) . 4_467
O3W K1 O3 130.84(18) . 4_467
O53 K1 Nb4 83.85(15) 3_646 4_467
O30 K1 Nb4 90.08(14) . 4_467
O17 K1 Nb4 32.70(13) 4_467 4_467
O9W K1 Nb4 118.59(15) . 4_467
O4 K1 Nb4 32.63(12) 4_467 4_467
O6W K1 Nb4 117.59(15) . 4_467
O3W K1 Nb4 164.75(14) . 4_467
O3 K1 Nb4 64.25(12) 4_467 4_467
O53 K1 K12 119.63(16) 3_646 .
O30 K1 K12 113.07(15) . .
O17 K1 K12 125.89(15) 4_467 .
O9W K1 K12 48.01(14) . .
O4 K1 K12 128.46(14) 4_467 .
O6W K1 K12 49.50(14) . .
O3W K1 K12 45.69(13) . .
O3 K1 K12 85.15(13) 4_467 .
Nb4 K1 K12 149.30(7) 4_467 .
O53 K1 Nb5 136.54(16) 3_646 4_467
O30 K1 Nb5 107.10(15) . 4_467
O17 K1 Nb5 29.27(13) 4_467 4_467
O9W K1 Nb5 69.57(14) . 4_467
O4 K1 Nb5 63.41(12) 4_467 4_467
O6W K1 Nb5 102.50(14) . 4_467
O3W K1 Nb5 137.09(14) . 4_467
O3 K1 Nb5 30.85(13) 4_467 4_467
Nb4 K1 Nb5 53.45(3) 4_467 4_467
K12 K1 Nb5 98.80(6) . 4_467
O53 K1 Nb18 22.12(14) 3_646 3_646
O30 K1 Nb18 87.94(15) . 3_646
O17 K1 Nb18 135.06(14) 4_467 3_646
O9W K1 Nb18 137.63(15) . 3_646
O4 K1 Nb18 87.69(13) 4_467 3_646
O6W K1 Nb18 71.17(14) . 3_646
O3W K1 Nb18 69.76(13) . 3_646
O3 K1 Nb18 128.57(14) 4_467 3_646
Nb4 K1 Nb18 103.28(5) 4_467 3_646
K12 K1 Nb18 97.67(6) . 3_646
Nb5 K1 Nb18 151.01(6) 4_467 3_646
O21 K2 O26W 92.3(2) 4_467 3_646
O21 K2 O7 138.0(2) 4_467 3_646
O26W K2 O7 100.6(2) 3_646 3_646
O21 K2 O10 153.5(2) 4_467 3_646
O26W K2 O10 62.6(2) 3_646 3_646
O7 K2 O10 60.87(19) 3_646 3_646
O21 K2 O4W 84.5(2) 4_467 .
O26W K2 O4W 161.3(3) 3_646 .
O7 K2 O4W 70.7(2) 3_646 .
O10 K2 O4W 122.0(2) 3_646 .
O21 K2 O16W 77.4(2) 4_467 1_445
O26W K2 O16W 117.6(3) 3_646 1_445
O7 K2 O16W 127.9(2) 3_646 1_445
O10 K2 O16W 105.7(2) 3_646 1_445
O4W K2 O16W 79.8(3) . 1_445
O21 K2 O29W 85.5(4) 4_467 .
O26W K2 O29W 102.0(4) 3_646 .
O7 K2 O29W 52.8(4) 3_646 .
O10 K2 O29W 106.9(4) 3_646 .
O4W K2 O29W 59.4(4) . .
O16W K2 O29W 137.1(4) 1_445 .
O21 K2 O32W 94.4(3) 4_467 3_646
O26W K2 O32W 67.7(3) 3_646 3_646
O7 K2 O32W 127.6(3) 3_646 3_646
O10 K2 O32W 69.2(2) 3_646 3_646
O4W K2 O32W 130.9(3) . 3_646
O16W K2 O32W 52.5(3) 1_445 3_646
O29W K2 O32W 169.7(4) . 3_646
O21 K2 Nb2 157.87(17) 4_467 3_646
O26W K2 Nb2 80.28(18) 3_646 3_646
O7 K2 Nb2 27.91(13) 3_646 3_646
O10 K2 Nb2 33.21(13) 3_646 3_646
O4W K2 Nb2 95.85(17) . 3_646
O16W K2 Nb2 124.57(17) 1_445 3_646
O29W K2 Nb2 75.9(4) . 3_646
O32W K2 Nb2 101.8(2) 3_646 3_646
O21 K2 K13 40.95(13) 4_467 4_467
O26W K2 K13 55.29(18) 3_646 4_467
O7 K2 K13 148.92(17) 3_646 4_467
O10 K2 K13 112.62(14) 3_646 4_467
O4W K2 K13 125.29(18) . 4_467
O16W K2 K13 83.05(19) 1_445 4_467
O29W K2 K13 108.8(4) . 4_467
O32W K2 K13 65.6(2) 3_646 4_467
Nb2 K2 K13 135.52(8) 3_646 4_467
O21 K2 Nb7 18.40(13) 4_467 4_467
O26W K2 Nb7 110.16(18) 3_646 4_467
O7 K2 Nb7 133.23(16) 3_646 4_467
O10 K2 Nb7 165.86(15) 3_646 4_467
O4W K2 Nb7 69.03(17) . 4_467
O16W K2 Nb7 65.82(15) 1_445 4_467
O29W K2 Nb7 86.2(4) . 4_467
O32W K2 Nb7 97.0(2) 3_646 4_467
Nb2 K2 Nb7 160.92(8) 3_646 4_467
K13 K2 Nb7 56.54(5) 4_467 4_467
O21 K2 K3 41.96(14) 4_467 .
O26W K2 K3 84.16(17) 3_646 .
O7 K2 K3 99.44(16) 3_646 .
O10 K2 K3 134.40(16) 3_646 .
O4W K2 K3 81.2(2) . .
O16W K2 K3 117.58(16) 1_445 .
O29W K2 K3 47.9(3) . .
O32W K2 K3 127.8(2) 3_646 .
Nb2 K2 K3 116.12(7) 3_646 .
K13 K2 K3 62.16(6) 4_467 .
Nb7 K2 K3 51.83(4) 4_467 .
O18 K3 O15W 149.8(2) 4_467 .
O18 K3 O11W 71.7(2) 4_467 3_646
O15W K3 O11W 107.5(2) . 3_646
O18 K3 O26 70.07(19) 4_467 4_467
O15W K3 O26 86.8(2) . 4_467
O11W K3 O26 122.3(2) 3_646 4_467
O18 K3 O25 66.40(19) 4_467 4_467
O15W K3 O25 118.6(2) . 4_467
O11W K3 O25 133.6(2) 3_646 4_467
O26 K3 O25 59.49(17) 4_467 4_467
O18 K3 O21 67.47(19) 4_467 4_467
O15W K3 O21 142.1(2) . 4_467
O11W K3 O21 88.05(19) 3_646 4_467
O26 K3 O21 114.18(18) 4_467 4_467
O25 K3 O21 58.36(17) 4_467 4_467
O18 K3 O43 77.42(19) 4_467 .
O15W K3 O43 74.8(2) . .
O11W K3 O43 67.6(2) 3_646 .
O26 K3 O43 63.05(18) 4_467 .
O25 K3 O43 119.25(18) 4_467 .
O21 K3 O43 142.28(18) 4_467 .
O18 K3 O1W 127.5(2) 4_467 4_467
O15W K3 O1W 66.6(2) . 4_467
O11W K3 O1W 152.4(3) 3_646 4_467
O26 K3 O1W 84.9(2) 4_467 4_467
O25 K3 O1W 61.1(2) 4_467 4_467
O21 K3 O1W 83.5(2) 4_467 4_467
O43 K3 O1W 130.8(2) . 4_467
O18 K3 O29W 147.9(4) 4_467 .
O15W K3 O29W 61.7(4) . .
O11W K3 O29W 96.1(4) 3_646 .
O26 K3 O29W 137.1(4) 4_467 .
O25 K3 O29W 108.8(4) 4_467 .
O21 K3 O29W 82.8(4) 4_467 .
O43 K3 O29W 126.4(4) . .
O1W K3 O29W 56.9(4) 4_467 .
O18 K3 Nb8 66.99(14) 4_467 4_467
O15W K3 Nb8 101.23(18) . 4_467
O11W K3 Nb8 136.4(2) 3_646 4_467
O26 K3 Nb8 27.77(12) 4_467 4_467
O25 K3 Nb8 31.86(12) 4_467 4_467
O21 K3 Nb8 88.84(12) 4_467 4_467
O43 K3 Nb8 89.89(13) . 4_467
O1W K3 Nb8 69.78(15) 4_467 4_467
O29W K3 Nb8 126.6(4) . 4_467
O18 K3 Nb7 65.26(15) 4_467 4_467
O15W K3 Nb7 135.50(18) . 4_467
O11W K3 Nb7 112.08(16) 3_646 4_467
O26 K3 Nb7 88.69(13) 4_467 4_467
O25 K3 Nb7 30.60(12) 4_467 4_467
O21 K3 Nb7 27.87(11) 4_467 4_467
O43 K3 Nb7 139.42(13) . 4_467
O1W K3 Nb7 68.90(16) 4_467 4_467
O29W K3 Nb7 94.2(4) . 4_467
Nb8 K3 Nb7 61.85(4) 4_467 4_467
O18 K3 K5 104.79(16) 4_467 .
O15W K3 K5 46.50(18) . .
O11W K3 K5 112.65(17) 3_646 .
O26 K3 K5 43.41(13) 4_467 .
O25 K3 K5 96.74(14) 4_467 .
O21 K3 K5 155.09(14) 4_467 .
O43 K3 K5 47.42(13) . .
O1W K3 K5 83.50(16) 4_467 .
O29W K3 K5 107.3(4) . .
Nb8 K3 K5 66.72(5) 4_467 .
Nb7 K3 K5 127.24(7) 4_467 .
O26 K5 O39 79.1(2) 4_467 .
O26 K5 O8W 155.6(2) 4_467 .
O39 K5 O8W 77.5(2) . .
O26 K5 O15W 89.9(2) 4_467 .
O39 K5 O15W 148.4(2) . .
O8W K5 O15W 113.8(2) . .
O26 K5 O9W 85.72(19) 4_467 4_467
O39 K5 O9W 128.3(2) . 4_467
O8W K5 O9W 103.4(2) . 4_467
O15W K5 O9W 79.5(2) . 4_467
O26 K5 O43 66.88(18) 4_467 .
O39 K5 O43 71.98(18) . .
O8W K5 O43 111.7(2) . .
O15W K5 O43 76.5(2) . .
O9W K5 O43 143.17(19) 4_467 .
O26 K5 O45 119.52(19) 4_467 .
O39 K5 O45 102.96(18) . .
O8W K5 O45 72.98(19) . .
O15W K5 O45 57.2(2) . .
O9W K5 O45 127.17(19) 4_467 .
O43 K5 O45 57.46(17) . .
O26 K5 O25W 71.6(2) 4_467 4_467
O39 K5 O25W 56.64(19) . 4_467
O8W K5 O25W 89.6(2) . 4_467
O15W K5 O25W 146.5(2) . 4_467
O9W K5 O25W 71.7(2) 4_467 4_467
O43 K5 O25W 118.20(19) . 4_467
O45 K5 O25W 156.37(19) . 4_467
O26 K5 Nb13 95.31(15) 4_467 .
O39 K5 Nb13 76.03(14) . .
O8W K5 Nb13 85.81(15) . .
O15W K5 Nb13 75.64(17) . .
O9W K5 Nb13 155.10(16) 4_467 .
O43 K5 Nb13 28.44(12) . .
O45 K5 Nb13 33.28(12) . .
O25W K5 Nb13 132.25(15) 4_467 .
O26 K5 K12 108.13(15) 4_467 4_467
O39 K5 K12 90.85(14) . 4_467
O8W K5 K12 65.47(15) . 4_467
O15W K5 K12 120.72(17) . 4_467
O9W K5 K12 47.96(14) 4_467 4_467
O43 K5 K12 162.62(14) . 4_467
O45 K5 K12 131.98(13) . 4_467
O25W K5 K12 46.38(14) 4_467 4_467
Nb13 K5 K12 150.57(7) . 4_467
O26 K5 K3 47.13(14) 4_467 .
O39 K5 K3 110.30(15) . .
O8W K5 K3 151.26(16) . .
O15W K5 K3 46.00(16) . .
O9W K5 K3 93.19(15) 4_467 .
O43 K5 K3 50.21(13) . .
O45 K5 K3 78.29(13) . .
O25W K5 K3 118.09(15) 4_467 .
Nb13 K5 K3 70.24(5) . .
K12 K5 K3 139.11(8) 4_467 .
O26 K5 Nb10 94.23(15) 4_467 .
O39 K5 Nb10 22.31(13) . .
O8W K5 Nb10 65.76(15) . .
O15W K5 Nb10 133.57(17) . .
O9W K5 Nb10 146.93(16) 4_467 .
O43 K5 Nb10 63.13(13) . .
O45 K5 Nb10 81.25(13) . .
O25W K5 Nb10 76.97(14) 4_467 .
Nb13 K5 Nb10 57.93(3) . .
K12 K5 Nb10 101.74(6) 4_467 .
K3 K5 Nb10 110.90(6) . .
O26 K6 O43 69.32(19) 4_467 .
O26 K6 O33 125.98(19) 4_467 .
O43 K6 O33 68.74(18) . .
O26 K6 O17 105.21(19) 4_467 4_467
O43 K6 O17 130.7(2) . 4_467
O33 K6 O17 127.84(19) . 4_467
O26 K6 O30 128.7(2) 4_467 .
O43 K6 O30 68.81(19) . .
O33 K6 O30 60.28(18) . .
O17 K6 O30 81.44(18) 4_467 .
O26 K6 O39 75.37(19) 4_467 .
O43 K6 O39 71.62(18) . .
O33 K6 O39 60.14(18) . .
O17 K6 O39 157.0(2) 4_467 .
O30 K6 O39 116.66(18) . .
O26 K6 O18 66.95(18) 4_467 4_467
O43 K6 O18 76.40(18) . 4_467
O33 K6 O18 130.84(19) . 4_467
O17 K6 O18 58.13(18) 4_467 4_467
O30 K6 O18 75.52(18) . 4_467
O39 K6 O18 137.11(18) . 4_467
O26 K6 O10W 81.3(2) 4_467 4_467
O43 K6 O10W 140.4(2) . 4_467
O33 K6 O10W 112.6(2) . 4_467
O17 K6 O10W 81.6(2) 4_467 4_467
O30 K6 O10W 148.6(2) . 4_467
O39 K6 O10W 75.7(2) . 4_467
O18 K6 O10W 116.3(2) 4_467 4_467
O26 K6 O1W 143.6(2) 4_467 .
O43 K6 O1W 131.8(2) . .
O33 K6 O1W 63.1(2) . .
O17 K6 O1W 82.6(2) 4_467 .
O30 K6 O1W 87.4(2) . .
O39 K6 O1W 84.2(2) . .
O18 K6 O1W 138.7(2) 4_467 .
O10W K6 O1W 64.4(2) 4_467 .
O26 K6 Nb4 75.12(14) 4_467 4_467
O43 K6 Nb4 105.29(14) . 4_467
O33 K6 Nb4 148.78(15) . 4_467
O17 K6 Nb4 33.64(13) 4_467 4_467
O30 K6 Nb4 88.72(13) . 4_467
O39 K6 Nb4 149.29(14) . 4_467
O18 K6 Nb4 29.04(11) 4_467 4_467
O10W K6 Nb4 91.61(18) 4_467 4_467
O1W K6 Nb4 115.76(16) . 4_467
O26 K6 Nb9 138.21(15) 4_467 .
O43 K6 Nb9 68.89(14) . .
O33 K6 Nb9 31.94(13) . .
O17 K6 Nb9 102.08(14) 4_467 .
O30 K6 Nb9 28.74(12) . .
O39 K6 Nb9 91.09(13) . .
O18 K6 Nb9 103.35(13) 4_467 .
O10W K6 Nb9 134.02(17) 4_467 .
O1W K6 Nb9 70.66(15) . .
Nb4 K6 Nb9 116.84(6) 4_467 .
O26 K6 Nb10 100.76(14) 4_467 .
O43 K6 Nb10 69.01(14) . .
O33 K6 Nb10 31.78(13) . .
O17 K6 Nb10 151.92(15) 4_467 .
O30 K6 Nb10 90.66(13) . .
O39 K6 Nb10 28.48(12) . .
O18 K6 Nb10 145.39(13) 4_467 .
O10W K6 Nb10 92.00(18) 4_467 .
O1W K6 Nb10 70.12(16) . .
Nb4 K6 Nb10 174.04(7) 4_467 .
Nb9 K6 Nb10 63.33(4) . .
O32 K7 O12 143.6(2) . 3_646
O32 K7 O36 91.39(19) . .
O12 K7 O36 117.32(19) 3_646 .
O32 K7 O31 59.12(18) . .
O12 K7 O31 155.37(19) 3_646 .
O36 K7 O31 57.10(17) . .
O32 K7 O18W 75.47(19) . .
O12 K7 O18W 94.78(19) 3_646 .
O36 K7 O18W 66.79(19) . .
O31 K7 O18W 103.00(19) . .
O32 K7 O50 87.25(18) . 3_646
O12 K7 O50 56.31(18) 3_646 3_646
O36 K7 O50 142.7(2) . 3_646
O31 K7 O50 144.37(18) . 3_646
O18W K7 O50 76.89(19) . 3_646
O32 K7 O30 57.29(18) . .
O12 K7 O30 119.27(18) 3_646 .
O36 K7 O30 115.79(18) . .
O31 K7 O30 58.75(16) . .
O18W K7 O30 132.45(19) . .
O50 K7 O30 94.53(17) 3_646 .
O32 K7 O44 113.66(19) . .
O12 K7 O44 101.75(18) 3_646 .
O36 K7 O44 54.09(18) . .
O31 K7 O44 54.55(16) . .
O18W K7 O44 119.77(19) . .
O50 K7 O44 155.25(19) 3_646 .
O30 K7 O44 86.71(17) . .
O32 K7 O11W 130.9(2) . 3_646
O12 K7 O11W 66.08(18) 3_646 3_646
O36 K7 O11W 104.5(2) . 3_646
O31 K7 O11W 91.24(18) . 3_646
O18W K7 O11W 153.4(2) . 3_646
O50 K7 O11W 104.33(19) 3_646 3_646
O30 K7 O11W 74.1(2) . 3_646
O44 K7 O11W 52.25(18) . 3_646
O32 K7 O53 104.61(19) . 3_646
O12 K7 O53 56.21(17) 3_646 3_646
O36 K7 O53 157.65(19) . 3_646
O31 K7 O53 118.38(17) . 3_646
O18W K7 O53 131.89(19) . 3_646
O50 K7 O53 55.31(17) 3_646 3_646
O30 K7 O53 63.38(16) . 3_646
O44 K7 O53 104.43(18) . 3_646
O11W K7 O53 53.20(19) 3_646 3_646
O32 K7 Nb9 35.70(13) . .
O12 K7 Nb9 148.76(14) 3_646 .
O36 K7 Nb9 91.56(14) . .
O31 K7 Nb9 37.42(11) . .
O18W K7 Nb9 108.27(15) . .
O50 K7 Nb9 107.94(13) 3_646 .
O30 K7 Nb9 29.92(11) . .
O44 K7 Nb9 85.14(13) . .
O11W K7 Nb9 96.73(16) 3_646 .
O53 K7 Nb9 92.56(13) 3_646 .
O32 K7 Nb18 112.64(15) . 3_646
O12 K7 Nb18 35.10(13) 3_646 3_646
O36 K7 Nb18 152.19(15) . 3_646
O31 K7 Nb18 147.59(14) . 3_646
O18W K7 Nb18 104.64(15) . 3_646
O50 K7 Nb18 33.83(12) 3_646 3_646
O30 K7 Nb18 89.84(12) . 3_646
O44 K7 Nb18 121.62(13) . 3_646
O11W K7 Nb18 70.84(14) 3_646 3_646
O53 K7 Nb18 29.59(11) 3_646 3_646
Nb9 K7 Nb18 116.07(6) . 3_646
O48 K8 O27W 107.4(4) 3_646 .
O48 K8 O25W 150.0(2) 3_646 .
O27W K8 O25W 99.5(4) . .
O48 K8 O42 81.2(2) 3_646 .
O27W K8 O42 65.8(3) . .
O25W K8 O42 98.3(2) . .
O48 K8 O3W 82.7(2) 3_646 .
O27W K8 O3W 147.3(5) . .
O25W K8 O3W 67.3(2) . .
O42 K8 O3W 85.93(19) . .
O48 K8 O21W 79.3(3) 3_646 .
O27W K8 O21W 65.3(5) . .
O25W K8 O21W 125.2(3) . .
O42 K8 O21W 118.0(3) . .
O3W K8 O21W 147.0(3) . .
O48 K8 O7W 79.4(2) 3_646 .
O27W K8 O7W 144.4(4) . .
O25W K8 O7W 86.7(2) . .
O42 K8 O7W 148.4(2) . .
O3W K8 O7W 67.1(2) . .
O21W K8 O7W 82.4(3) . .
O48 K8 O20W 128.1(3) 3_646 .
O27W K8 O20W 70.3(3) . .
O25W K8 O20W 73.4(2) . .
O42 K8 O20W 133.3(3) . .
O3W K8 O20W 128.0(2) . .
O21W K8 O20W 51.8(3) . .
O7W K8 O20W 78.1(3) . .
O48 K8 K12 110.04(17) 3_646 .
O27W K8 K12 142.4(3) . .
O25W K8 K12 45.83(16) . .
O42 K8 K12 123.88(15) . .
O3W K8 K12 44.69(14) . .
O21W K8 K12 118.1(3) . .
O7W K8 K12 44.00(17) . .
O20W K8 K12 83.49(19) . .
O48 K8 Nb12 95.57(18) 3_646 .
O27W K8 Nb12 78.6(4) . .
O25W K8 Nb12 76.56(16) . .
O42 K8 Nb12 23.50(13) . .
O3W K8 Nb12 69.41(14) . .
O21W K8 Nb12 139.6(3) . .
O7W K8 Nb12 136.55(18) . .
O20W K8 Nb12 131.8(2) . .
K12 K8 Nb12 101.41(7) . .
O48 K8 Nb14 18.65(15) 3_646 3_646
O27W K8 Nb14 125.9(4) . 3_646
O25W K8 Nb14 132.21(17) . 3_646
O42 K8 Nb14 88.78(15) . 3_646
O3W K8 Nb14 66.12(14) . 3_646
O21W K8 Nb14 90.5(3) . 3_646
O7W K8 Nb14 65.87(17) . 3_646
O20W K8 Nb14 131.3(2) . 3_646
K12 K8 Nb14 91.64(6) . 3_646
Nb12 K8 Nb14 96.72(5) . 3_646
O52 K9 O41 77.2(2) 3_656 .
O52 K9 O23W 141.5(3) 3_656 4_477
O41 K9 O23W 72.3(2) . 4_477
O52 K9 O19W 143.5(3) 3_656 .
O41 K9 O19W 133.4(3) . .
O23W K9 O19W 74.7(3) 4_477 .
O52 K9 O6W 84.9(2) 3_656 1_565
O41 K9 O6W 95.7(2) . 1_565
O23W K9 O6W 75.5(2) 4_477 1_565
O19W K9 O6W 106.9(3) . 1_565
O52 K9 O20 80.80(19) 3_656 .
O41 K9 O20 59.89(18) . .
O23W K9 O20 102.9(2) 4_477 .
O19W K9 O20 97.6(3) . .
O6W K9 O20 153.9(2) 1_565 .
O52 K9 O30W 81.4(5) 3_656 .
O41 K9 O30W 136.4(4) . .
O23W K9 O30W 137.1(5) 4_477 .
O19W K9 O30W 62.6(5) . .
O6W K9 O30W 119.8(3) 1_565 .
O20 K9 O30W 79.6(3) . .
O52 K9 O7W 86.0(2) 3_656 1_565
O41 K9 O7W 157.5(2) . 1_565
O23W K9 O7W 115.2(3) 4_477 1_565
O19W K9 O7W 68.1(3) . 1_565
O6W K9 O7W 67.6(2) 1_565 1_565
O20 K9 O7W 132.4(2) . 1_565
O30W K9 O7W 53.2(3) . 1_565
O52 K9 Nb11 79.30(15) 3_656 .
O41 K9 Nb11 26.44(13) . .
O23W K9 Nb11 83.6(2) 4_477 .
O19W K9 Nb11 118.7(2) . .
O6W K9 Nb11 122.01(16) 1_565 .
O20 K9 Nb11 33.60(13) . .
O30W K9 Nb11 112.4(3) . .
O7W K9 Nb11 161.20(16) 1_565 .
O52 K9 Nb15 20.48(14) 3_656 3_656
O41 K9 Nb15 91.21(14) . 3_656
O23W K9 Nb15 138.4(2) 4_477 3_656
O19W K9 Nb15 134.8(2) . 3_656
O6W K9 Nb15 68.38(14) 1_565 3_656
O20 K9 Nb15 100.76(13) . 3_656
O30W K9 Nb15 80.6(4) . 3_656
O7W K9 Nb15 69.01(15) 1_565 3_656
Nb11 K9 Nb15 98.44(5) . 3_656
O52 K9 Nb6 94.27(15) 3_656 .
O41 K9 Nb6 80.92(14) . .
O23W K9 Nb6 103.4(2) 4_477 .
O19W K9 Nb6 75.7(2) . .
O6W K9 Nb6 176.60(16) 1_565 .
O20 K9 Nb6 22.95(12) . .
O30W K9 Nb6 63.2(3) . .
O7W K9 Nb6 115.65(16) 1_565 .
Nb11 K9 Nb6 54.59(4) . .
Nb15 K9 Nb6 111.50(6) 3_656 .
O52 K9 K12 112.32(16) 3_656 1_565
O41 K9 K12 134.61(15) . 1_565
O23W K9 K12 75.8(2) 4_477 1_565
O19W K9 K12 63.6(2) . 1_565
O6W K9 K12 44.81(15) 1_565 1_565
O20 K9 K12 161.03(15) . 1_565
O30W K9 K12 88.6(3) . 1_565
O7W K9 K12 40.57(15) 1_565 1_565
Nb11 K9 K12 157.78(8) . 1_565
Nb15 K9 K12 91.84(6) 3_656 1_565
Nb6 K9 K12 138.25(7) . 1_565
O41 K10 O14W 101.8(2) . .
O41 K10 O13W 100.1(2) . .
O14W K10 O13W 71.2(2) . .
O41 K10 O40 62.09(18) . .
O14W K10 O40 118.0(2) . .
O13W K10 O40 160.5(2) . .
O41 K10 O52 75.70(19) . 3_656
O14W K10 O52 163.1(2) . 3_656
O13W K10 O52 92.6(2) . 3_656
O40 K10 O52 76.01(19) . 3_656
O41 K10 O18W 157.2(2) . 3_656
O14W K10 O18W 71.6(2) . 3_656
O13W K10 O18W 98.2(2) . 3_656
O40 K10 O18W 101.1(2) . 3_656
O52 K10 O18W 116.9(2) 3_656 3_656
O41 K10 O36 133.9(2) . 3_656
O14W K10 O36 115.6(2) . 3_656
O13W K10 O36 70.0(2) . 3_656
O40 K10 O36 115.71(19) . 3_656
O52 K10 O36 60.58(18) 3_656 3_656
O18W K10 O36 65.75(19) 3_656 3_656
O41 K10 K4 140.27(16) . 3_656
O14W K10 K4 48.94(19) . 3_656
O13W K10 K4 49.81(16) . 3_656
O40 K10 K4 149.46(16) . 3_656
O52 K10 K4 123.58(15) 3_656 3_656
O18W K10 K4 50.48(16) 3_656 3_656
O36 K10 K4 66.76(14) 3_656 3_656
O41 K10 Nb11 27.92(13) . .
O14W K10 Nb11 106.06(19) . .
O13W K10 Nb11 127.85(17) . .
O40 K10 Nb11 35.31(13) . .
O52 K10 Nb11 79.71(14) 3_656 .
O18W K10 Nb11 131.39(16) 3_656 .
O36 K10 Nb11 138.29(14) 3_656 .
K4 K10 Nb11 154.93(8) 3_656 .
O41 K10 Nb15 100.20(15) . 3_656
O14W K10 Nb15 142.11(19) . 3_656
O13W K10 Nb15 74.85(15) . 3_656
O40 K10 Nb15 99.53(14) . 3_656
O52 K10 Nb15 28.12(13) 3_656 3_656
O18W K10 Nb15 97.59(16) 3_656 3_656
O36 K10 Nb15 33.94(13) 3_656 3_656
K4 K10 Nb15 95.70(7) 3_656 3_656
Nb11 K10 Nb15 107.81(6) . 3_656
O41 K10 Nb17 85.25(14) . .
O14W K10 Nb17 106.75(18) . .
O13W K10 Nb17 174.55(17) . .
O40 K10 Nb17 24.85(13) . .
O52 K10 Nb17 89.80(14) 3_656 .
O18W K10 Nb17 76.37(15) 3_656 .
O36 K10 Nb17 107.17(14) 3_656 .
K4 K10 Nb17 124.96(8) 3_656 .
Nb11 K10 Nb17 57.41(4) . .
Nb15 K10 Nb17 105.51(6) 3_656 .
O41 K10 K7 134.09(15) . 3_656
O14W K10 K7 118.2(2) . 3_656
O13W K10 K7 113.01(17) . 3_656
O40 K10 K7 78.90(14) . 3_656
O52 K10 K7 71.99(14) 3_656 3_656
O18W K10 K7 46.63(16) 3_656 3_656
O36 K10 K7 45.21(13) 3_656 3_656
K4 K10 K7 85.39(7) 3_656 3_656
Nb11 K10 K7 113.14(6) . 3_656
Nb15 K10 K7 61.68(5) 3_656 3_656
Nb17 K10 K7 63.20(5) . 3_656
O26W K11 O52 175.3(2) . 3_656
O26W K11 O24W 107.1(4) . .
O52 K11 O24W 74.4(3) 3_656 .
O26W K11 O11W 76.0(2) . .
O52 K11 O11W 100.4(2) 3_656 .
O24W K11 O11W 73.4(4) . .
O26W K11 O12 76.0(2) . .
O52 K11 O12 99.91(19) 3_656 .
O24W K11 O12 140.4(4) . .
O11W K11 O12 69.1(2) . .
O26W K11 O9 74.2(2) . .
O52 K11 O9 110.5(2) 3_656 .
O24W K11 O9 78.8(3) . .
O11W K11 O9 130.5(2) . .
O12 K11 O9 136.87(19) . .
O26W K11 O20 106.3(2) . .
O52 K11 O20 76.98(18) 3_656 .
O24W K11 O20 111.1(4) . .
O11W K11 O20 173.6(2) . .
O12 K11 O20 105.39(18) . .
O9 K11 O20 55.70(17) . .
O26W K11 O40 106.9(2) . .
O52 K11 O40 72.08(18) 3_656 .
O24W K11 O40 145.6(4) . .
O11W K11 O40 120.2(2) . .
O12 K11 O40 55.11(17) . .
O9 K11 O40 105.89(18) . .
O20 K11 O40 53.51(17) . .
O26W K11 Nb17 84.60(17) . .
O52 K11 Nb17 93.00(15) 3_656 .
O24W K11 Nb17 163.2(3) . .
O11W K11 Nb17 98.66(17) . .
O12 K11 Nb17 29.60(12) . .
O9 K11 Nb17 116.62(14) . .
O20 K11 Nb17 75.79(13) . .
O40 K11 Nb17 28.20(12) . .
O26W K11 Nb6 83.75(18) . .
O52 K11 Nb6 100.36(15) 3_656 .
O24W K11 Nb6 102.3(4) . .
O11W K11 Nb6 156.68(18) . .
O12 K11 Nb6 117.24(14) . .
O9 K11 Nb6 29.34(12) . .
O20 K11 Nb6 28.62(12) . .
O40 K11 Nb6 76.57(13) . .
Nb17 K11 Nb6 90.73(6) . .
O26W K11 Nb15 154.04(19) . 3_656
O52 K11 Nb15 22.98(13) 3_656 3_656
O24W K11 Nb15 62.3(2) . 3_656
O11W K11 Nb15 78.16(16) . 3_656
O12 K11 Nb15 97.23(14) . 3_656
O9 K11 Nb15 122.50(14) . 3_656
O20 K11 Nb15 99.70(13) . 3_656
O40 K11 Nb15 88.38(13) . 3_656
Nb17 K11 Nb15 101.98(6) . 3_656
Nb6 K11 Nb15 120.83(7) . 3_656
O26W K11 K7 105.71(18) . 3_656
O52 K11 K7 69.57(14) 3_656 3_656
O24W K11 K7 101.8(3) . 3_656
O11W K11 K7 49.95(17) . 3_656
O12 K11 K7 42.61(13) . 3_656
O9 K11 K7 179.37(15) . 3_656
O20 K11 K7 123.82(14) . 3_656
O40 K11 K7 73.53(13) . 3_656
Nb17 K11 K7 62.75(5) . 3_656
Nb6 K11 K7 150.09(8) . 3_656
Nb15 K11 K7 57.82(5) 3_656 3_656
O7W K12 O3W 75.4(3) . .
O7W K12 O12W 127.5(3) . .
O3W K12 O12W 126.1(2) . .
O7W K12 O25W 95.0(3) . .
O3W K12 O25W 70.7(2) . .
O12W K12 O25W 135.8(2) . .
O7W K12 O9W 147.5(3) . .
O3W K12 O9W 72.1(2) . .
O12W K12 O9W 73.3(2) . .
O25W K12 O9W 75.7(2) . .
O7W K12 O6W 77.2(3) . .
O3W K12 O6W 78.7(2) . .
O12W K12 O6W 64.5(2) . .
O25W K12 O6W 149.4(2) . .
O9W K12 O6W 95.0(2) . .
O7W K12 K1 108.1(2) . .
O3W K12 K1 51.78(16) . .
O12W K12 K1 74.35(16) . .
O25W K12 K1 106.61(16) . .
O9W K12 K1 48.46(14) . .
O6W K12 K1 50.74(15) . .
O7W K12 K5 144.7(2) . 4_567
O3W K12 K5 102.00(16) . 4_567
O12W K12 K5 83.07(17) . 4_567
O25W K12 K5 52.71(15) . 4_567
O9W K12 K5 47.65(14) . 4_567
O6W K12 K5 137.63(16) . 4_567
K1 K12 K5 96.11(7) . 4_567
O7W K12 K8 52.1(2) . .
O3W K12 K8 49.14(16) . .
O12W K12 K8 175.06(17) . .
O25W K12 K8 46.49(15) . .
O9W K12 K8 104.75(15) . .
O6W K12 K8 111.44(15) . .
K1 K12 K8 100.92(7) . .
K5 K12 K8 99.03(7) 4_567 .
O7W K12 K9 54.0(2) . 1_545
O3W K12 K9 106.94(16) . 1_545
O12W K12 K9 73.54(16) . 1_545
O25W K12 K9 146.82(17) . 1_545
O9W K12 K9 136.41(16) . 1_545
O6W K12 K9 44.73(15) . 1_545
K1 K12 K9 95.45(7) . 1_545
K5 K12 K9 149.95(8) 4_567 1_545
K8 K12 K9 105.85(7) . 1_545
O21 K13 O53 126.6(2) . 2_675
O21 K13 O4 103.35(19) . .
O53 K13 O4 77.6(2) 2_675 .
O21 K13 O17W 81.9(2) . .
O53 K13 O17W 148.3(2) 2_675 .
O4 K13 O17W 82.5(2) . .
O21 K13 O54 133.92(19) . 2_675
O53 K13 O54 61.53(18) 2_675 2_675
O4 K13 O54 121.71(18) . 2_675
O17W K13 O54 111.2(2) . 2_675
O21 K13 O13W 148.6(2) . 4_577
O53 K13 O13W 83.9(2) 2_675 4_577
O4 K13 O13W 73.19(19) . 4_577
O17W K13 O13W 66.7(2) . 4_577
O54 K13 O13W 63.37(18) 2_675 4_577
O21 K13 O18 65.74(18) . .
O53 K13 O18 71.71(19) 2_675 .
O4 K13 O18 57.14(17) . .
O17W K13 O18 116.8(2) . .
O54 K13 O18 130.69(19) 2_675 .
O13W K13 O18 127.85(19) 4_577 .
O21 K13 O26W 80.32(19) . 2_675
O53 K13 O26W 87.6(2) 2_675 2_675
O4 K13 O26W 163.9(2) . 2_675
O17W K13 O26W 113.6(2) . 2_675
O54 K13 O26W 53.73(18) 2_675 2_675
O13W K13 O26W 111.9(2) 4_577 2_675
O18 K13 O26W 112.26(19) . 2_675
O21 K13 Nb4 74.10(14) . .
O53 K13 Nb4 83.80(15) 2_675 .
O4 K13 Nb4 32.73(13) . .
O17W K13 Nb4 92.64(16) . .
O54 K13 Nb4 143.92(14) 2_675 .
O13W K13 Nb4 105.79(15) 4_577 .
O18 K13 Nb4 28.59(11) . .
O26W K13 Nb4 140.11(16) 2_675 .
O21 K13 Nb18 141.69(16) . 2_675
O53 K13 Nb18 27.91(13) 2_675 2_675
O4 K13 Nb18 95.65(14) . 2_675
O17W K13 Nb18 134.05(16) . 2_675
O54 K13 Nb18 34.02(12) 2_675 2_675
O13W K13 Nb18 68.87(14) 4_577 2_675
O18 K13 Nb18 99.35(14) . 2_675
O26W K13 Nb18 73.15(14) 2_675 2_675
Nb4 K13 Nb18 110.27(7) . 2_675
O21 K13 K4 112.91(16) . 2_675
O53 K13 K4 116.06(16) 2_675 2_675
O4 K13 K4 111.43(15) . 2_675
O17W K13 K4 50.18(15) . 2_675
O54 K13 K4 61.24(13) 2_675 2_675
O13W K13 K4 46.00(14) 4_577 2_675
O18 K13 K4 165.82(14) . 2_675
O26W K13 K4 80.69(15) 2_675 2_675
Nb4 K13 K4 137.51(8) . 2_675
Nb18 K13 K4 89.77(6) 2_675 2_675
O21 K13 Nb7 23.41(13) . .
O53 K13 Nb7 131.35(16) 2_675 .
O4 K13 Nb7 82.31(14) . .
O17W K13 Nb7 68.71(15) . .
O54 K13 Nb7 155.98(14) 2_675 .
O13W K13 Nb7 131.15(15) 4_577 .
O18 K13 Nb7 60.19(13) . .
O26W K13 Nb7 103.34(15) 2_675 .
Nb4 K13 Nb7 57.47(4) . .
Nb18 K13 Nb7 156.90(8) 2_675 .
K4 K13 Nb7 112.48(7) 2_675 .
O28W K14 O41 160.1(4) 3_756 4_577
O28W K14 O1 97.3(4) 3_756 .
O41 K14 O1 87.9(2) 4_577 .
O28W K14 O23W 84.8(4) 3_756 .
O41 K14 O23W 76.3(3) 4_577 .
O1 K14 O23W 86.4(3) . .
O28W K14 O16W 80.1(4) 3_756 .
O41 K14 O16W 94.1(2) 4_577 .
O1 K14 O16W 177.0(2) . .
O23W K14 O16W 92.0(3) . .
O28W K14 O2W 114.6(4) 3_756 .
O41 K14 O2W 81.3(2) 4_577 .
O1 K14 O2W 108.7(3) . .
O23W K14 O2W 152.5(3) . .
O16W K14 O2W 73.7(3) . .
O28W K14 Nb1 75.3(4) 3_756 .
O41 K14 Nb1 111.06(16) 4_577 .
O1 K14 Nb1 23.12(14) . .
O23W K14 Nb1 91.6(2) . .
O16W K14 Nb1 154.71(17) . .
O2W K14 Nb1 111.4(2) . .
O28W K14 Nb11 148.7(4) 3_756 4_577
O41 K14 Nb11 22.64(14) 4_577 4_577
O1 K14 Nb11 110.24(16) . 4_577
O23W K14 Nb11 82.3(2) . 4_577
O16W K14 Nb11 71.97(16) . 4_577
O2W K14 Nb11 71.09(19) . 4_577
Nb1 K14 Nb11 133.32(7) . 4_577
O28W K14 K9 123.6(4) 3_756 4_577
O41 K14 K9 39.41(15) 4_577 4_577
O1 K14 K9 75.19(16) . 4_577
O23W K14 K9 39.7(2) . 4_577
O16W K14 K9 105.10(18) . 4_577
O2W K14 K9 120.7(2) . 4_577
Nb1 K14 K9 93.50(6) . 4_577
Nb11 K14 K9 54.01(5) 4_577 4_577
O28W K14 K10 161.3(4) 3_756 4_577
O41 K14 K10 32.01(15) 4_577 4_577
O1 K14 K10 64.26(15) . 4_577
O23W K14 K10 96.3(2) . 4_577
O16W K14 K10 118.44(17) . 4_577
O2W K14 K10 71.58(19) . 4_577
Nb1 K14 K10 85.98(5) . 4_577
Nb11 K14 K10 49.31(4) 4_577 4_577
K9 K14 K10 57.05(5) 4_577 4_577
O32W K4 O14W 142.6(4) . 3_646
O32W K4 O13W 128.3(5) . 3_646
O14W K4 O13W 72.1(2) 3_646 3_646
O32W K4 O18W 122.9(4) . .
O14W K4 O18W 73.0(2) 3_646 .
O13W K4 O18W 100.2(2) 3_646 .
O32W K4 O34 73.1(3) . .
O14W K4 O34 138.8(2) 3_646 .
O13W K4 O34 102.9(2) 3_646 .
O18W K4 O34 67.7(2) . .
O32W K4 O17W 80.3(3) . 2_674
O14W K4 O17W 79.8(2) 3_646 2_674
O13W K4 O17W 69.6(2) 3_646 2_674
O18W K4 O17W 152.8(2) . 2_674
O34 K4 O17W 138.2(2) . 2_674
O32W K4 K10 167.4(3) . 3_646
O14W K4 K10 49.84(17) 3_646 3_646
O13W K4 K10 50.42(16) 3_646 3_646
O18W K4 K10 51.92(15) . 3_646
O34 K4 K10 94.62(14) . 3_646
O17W K4 K10 108.20(17) 2_674 3_646
O32W K4 Nb16 90.2(3) . .
O14W K4 Nb16 127.03(19) 3_646 .
O13W K4 Nb16 75.97(16) 3_646 .
O18W K4 Nb16 72.44(16) . .
O34 K4 Nb16 26.96(12) . .
O17W K4 Nb16 125.77(17) 2_674 .
K10 K4 Nb16 77.23(6) 3_646 .
O32W K4 K13 76.1(5) . 2_674
O14W K4 K13 112.2(2) 3_646 2_674
O13W K4 K13 52.44(16) 3_646 2_674
O18W K4 K13 143.53(17) . 2_674
O34 K4 K13 93.17(14) . 2_674
O17W K4 K13 48.74(15) 2_674 2_674
K10 K4 K13 102.23(9) 3_646 2_674
Nb16 K4 K13 77.09(6) . 2_674
O1 Nb1 O4 103.1(3) . .
O1 Nb1 O3 103.5(3) . .
O4 Nb1 O3 88.4(3) . .
O1 Nb1 O2 104.6(3) . .
O4 Nb1 O2 152.0(3) . .
O3 Nb1 O2 88.9(3) . .
O1 Nb1 O5 102.5(3) . .
O4 Nb1 O5 85.2(3) . .
O3 Nb1 O5 154.1(3) . .
O2 Nb1 O5 85.1(3) . .
O1 Nb1 O6 176.6(3) . .
O4 Nb1 O6 75.8(2) . .
O3 Nb1 O6 79.7(2) . .
O2 Nb1 O6 76.4(2) . .
O5 Nb1 O6 74.4(2) . .
O1 Nb1 Nb6 134.4(2) . .
O4 Nb1 Nb6 80.56(18) . .
O3 Nb1 Nb6 122.10(19) . .
O2 Nb1 Nb6 77.39(19) . .
O5 Nb1 Nb6 31.97(17) . .
O6 Nb1 Nb6 42.45(14) . .
O1 Nb1 Nb4 134.3(2) . .
O4 Nb1 Nb4 31.30(18) . .
O3 Nb1 Nb4 80.56(19) . .
O2 Nb1 Nb4 121.01(19) . .
O5 Nb1 Nb4 81.00(17) . .
O6 Nb1 Nb4 44.66(14) . .
Nb6 Nb1 Nb4 61.38(2) . .
O1 Nb1 K14 37.0(2) . .
O4 Nb1 K14 140.02(18) . .
O3 Nb1 K14 100.8(2) . .
O2 Nb1 K14 67.67(19) . .
O5 Nb1 K14 100.16(17) . .
O6 Nb1 K14 143.99(15) . .
Nb6 Nb1 K14 123.38(5) . .
Nb4 Nb1 K14 171.32(5) . .
O1 Nb1 K1 88.5(2) . 4_567
O4 Nb1 K1 45.53(19) . 4_567
O3 Nb1 K1 49.88(19) . 4_567
O2 Nb1 K1 138.80(19) . 4_567
O5 Nb1 K1 130.67(18) . 4_567
O6 Nb1 K1 92.79(14) . 4_567
Nb6 Nb1 K1 120.35(4) . 4_567
Nb4 Nb1 K1 59.06(4) . 4_567
K14 Nb1 K1 115.30(5) . 4_567
O7 Nb2 O8 103.0(3) . .
O7 Nb2 O2 105.4(3) . .
O8 Nb2 O2 89.9(3) . .
O7 Nb2 O10 100.0(3) . .
O8 Nb2 O10 88.0(3) . .
O2 Nb2 O10 154.3(3) . .
O7 Nb2 O9 103.6(3) . .
O8 Nb2 O9 153.2(3) . .
O2 Nb2 O9 86.7(3) . .
O10 Nb2 O9 83.8(3) . .
O7 Nb2 O6 174.9(3) . .
O8 Nb2 O6 79.3(2) . .
O2 Nb2 O6 79.0(2) . .
O10 Nb2 O6 75.4(2) . .
O9 Nb2 O6 73.9(2) . .
O7 Nb2 Nb3 132.1(2) . .
O8 Nb2 Nb3 78.71(19) . .
O2 Nb2 Nb3 122.50(19) . .
O10 Nb2 Nb3 32.26(17) . .
O9 Nb2 Nb3 80.77(18) . .
O6 Nb2 Nb3 43.55(15) . .
O7 Nb2 Nb6 134.9(2) . .
O8 Nb2 Nb6 122.09(19) . .
O2 Nb2 Nb6 78.47(19) . .
O10 Nb2 Nb6 81.02(18) . .
O9 Nb2 Nb6 31.35(17) . .
O6 Nb2 Nb6 42.85(15) . .
Nb3 Nb2 Nb6 62.39(2) . .
O7 Nb2 K2 48.4(2) . 3_656
O8 Nb2 K2 104.61(19) . 3_656
O2 Nb2 K2 151.91(19) . 3_656
O10 Nb2 K2 52.12(18) . 3_656
O9 Nb2 K2 90.26(19) . 3_656
O6 Nb2 K2 126.75(16) . 3_656
Nb3 Nb2 K2 84.37(5) . 3_656
Nb6 Nb2 K2 111.73(5) . 3_656
O14 Nb3 O13 102.0(3) . .
O14 Nb3 O10 100.2(3) . .
O13 Nb3 O10 93.6(3) . .
O14 Nb3 O11 99.5(3) . .
O13 Nb3 O11 88.7(3) . .
O10 Nb3 O11 159.2(3) . .
O14 Nb3 O15 99.4(3) . .
O13 Nb3 O15 158.0(2) . .
O10 Nb3 O15 87.7(3) . .
O11 Nb3 O15 82.6(2) . .
O14 Nb3 O6 175.2(3) . .
O13 Nb3 O6 82.6(2) . .
O10 Nb3 O6 81.1(2) . .
O11 Nb3 O6 78.8(2) . .
O15 Nb3 O6 75.9(2) . .
O14 Nb3 Nb2 134.7(2) . .
O13 Nb3 Nb2 84.0(2) . .
O10 Nb3 Nb2 34.56(19) . .
O11 Nb3 Nb2 125.66(18) . .
O15 Nb3 Nb2 84.71(16) . .
O6 Nb3 Nb2 46.91(16) . .
O14 Nb3 Nb5 135.4(2) . .
O13 Nb3 Nb5 33.43(19) . .
O10 Nb3 Nb5 86.22(19) . .
O11 Nb3 Nb5 84.38(17) . .
O15 Nb3 Nb5 125.03(16) . .
O6 Nb3 Nb5 49.18(15) . .
Nb2 Nb3 Nb5 61.37(2) . .
O18 Nb4 O4 100.2(3) . .
O18 Nb4 O17 101.0(3) . .
O4 Nb4 O17 89.9(3) . .
O18 Nb4 O11 104.0(3) . .
O4 Nb4 O11 155.7(2) . .
O17 Nb4 O11 87.3(2) . .
O18 Nb4 O16 102.8(3) . .
O4 Nb4 O16 87.2(3) . .
O17 Nb4 O16 156.1(2) . .
O11 Nb4 O16 85.7(2) . .
O18 Nb4 O6 179.0(3) . .
O4 Nb4 O6 78.9(2) . .
O17 Nb4 O6 79.4(2) . .
O11 Nb4 O6 76.9(2) . .
O16 Nb4 O6 76.7(2) . .
O18 Nb4 Nb1 131.2(2) . .
O4 Nb4 Nb1 31.10(18) . .
O17 Nb4 Nb1 81.51(18) . .
O11 Nb4 Nb1 124.78(17) . .
O16 Nb4 Nb1 83.84(17) . .
O6 Nb4 Nb1 47.96(15) . .
O18 Nb4 Nb5 131.8(2) . .
O4 Nb4 Nb5 81.59(18) . .
O17 Nb4 Nb5 30.99(18) . .
O11 Nb4 Nb5 83.65(17) . .
O16 Nb4 Nb5 125.31(17) . .
O6 Nb4 Nb5 48.59(15) . .
Nb1 Nb4 Nb5 60.31(2) . .
O18 Nb4 K6 59.7(2) . 4_567
O4 Nb4 K6 124.58(19) . 4_567
O17 Nb4 K6 51.70(19) . 4_567
O11 Nb4 K6 70.97(17) . 4_567
O16 Nb4 K6 144.37(18) . 4_567
O6 Nb4 K6 121.14(16) . 4_567
Nb1 Nb4 K6 131.54(4) . 4_567
Nb5 Nb4 K6 79.52(4) . 4_567
O18 Nb4 K13 58.7(2) . .
O4 Nb4 K13 51.06(18) . .
O17 Nb4 K13 123.79(18) . .
O11 Nb4 K13 145.26(17) . .
O16 Nb4 K13 71.19(17) . .
O6 Nb4 K13 120.25(16) . .
Nb1 Nb4 K13 79.17(5) . .
Nb5 Nb4 K13 130.83(5) . .
K6 Nb4 K13 114.16(6) 4_567 .
O18 Nb4 K1 76.3(2) . 4_567
O4 Nb4 K1 53.61(19) . 4_567
O17 Nb4 K1 49.79(18) . 4_567
O11 Nb4 K1 134.96(17) . 4_567
O16 Nb4 K1 138.94(17) . 4_567
O6 Nb4 K1 103.43(15) . 4_567
Nb1 Nb4 K1 68.69(4) . 4_567
Nb5 Nb4 K1 66.36(4) . 4_567
K6 Nb4 K1 71.09(5) 4_567 4_567
K13 Nb4 K1 74.02(5) . 4_567
O18 Nb4 K3 23.8(2) . 4_567
O4 Nb4 K3 117.08(18) . 4_567
O17 Nb4 K3 115.64(19) . 4_567
O11 Nb4 K3 85.69(17) . 4_567
O16 Nb4 K3 86.57(17) . 4_567
O6 Nb4 K3 156.56(15) . 4_567
Nb1 Nb4 K3 147.00(4) . 4_567
Nb5 Nb4 K3 145.23(4) . 4_567
K6 Nb4 K3 65.71(5) 4_567 4_567
K13 Nb4 K3 67.85(5) . 4_567
K1 Nb4 K3 99.97(5) 4_567 4_567
O19 Nb5 O17 104.6(3) . .
O19 Nb5 O3 103.5(3) . .
O17 Nb5 O3 88.0(3) . .
O19 Nb5 O8 104.2(3) . .
O17 Nb5 O8 151.1(3) . .
O3 Nb5 O8 88.2(3) . .
O19 Nb5 O13 103.8(3) . .
O17 Nb5 O13 85.6(3) . .
O3 Nb5 O13 152.7(3) . .
O8 Nb5 O13 84.7(3) . .
O19 Nb5 O6 177.9(3) . .
O17 Nb5 O6 75.7(2) . .
O3 Nb5 O6 78.6(2) . .
O8 Nb5 O6 75.4(2) . .
O13 Nb5 O6 74.1(2) . .
O19 Nb5 Nb3 135.0(2) . .
O17 Nb5 Nb3 80.53(17) . .
O3 Nb5 Nb3 121.51(19) . .
O8 Nb5 Nb3 77.09(18) . .
O13 Nb5 Nb3 31.24(19) . .
O6 Nb5 Nb3 42.91(14) . .
O19 Nb5 Nb4 136.0(2) . .
O17 Nb5 Nb4 31.44(18) . .
O3 Nb5 Nb4 80.06(19) . .
O8 Nb5 Nb4 119.82(19) . .
O13 Nb5 Nb4 80.74(18) . .
O6 Nb5 Nb4 44.39(14) . .
Nb3 Nb5 Nb4 61.18(3) . .
O19 Nb5 K1 86.8(2) . 4_567
O17 Nb5 K1 44.45(18) . 4_567
O3 Nb5 K1 52.71(19) . 4_567
O8 Nb5 K1 140.91(19) . 4_567
O13 Nb5 K1 129.60(19) . 4_567
O6 Nb5 K1 94.83(15) . 4_567
Nb3 Nb5 K1 120.98(4) . 4_567
Nb4 Nb5 K1 60.18(4) . 4_567
O20 Nb6 O9 100.2(3) . .
O20 Nb6 O5 102.7(3) . .
O9 Nb6 O5 93.9(3) . .
O20 Nb6 O15 97.3(3) . .
O9 Nb6 O15 88.3(3) . .
O5 Nb6 O15 159.2(3) . .
O20 Nb6 O16 99.4(3) . .
O9 Nb6 O16 159.4(3) . .
O5 Nb6 O16 88.0(3) . .
O15 Nb6 O16 83.0(2) . .
O20 Nb6 O6 174.4(3) . .
O9 Nb6 O6 80.9(2) . .
O5 Nb6 O6 82.7(2) . .
O15 Nb6 O6 77.2(2) . .
O16 Nb6 O6 79.0(2) . .
O20 Nb6 Nb2 134.6(2) . .
O9 Nb6 Nb2 34.39(19) . .
O5 Nb6 Nb2 85.03(19) . .
O15 Nb6 Nb2 85.14(16) . .
O16 Nb6 Nb2 125.82(16) . .
O6 Nb6 Nb2 46.82(16) . .
O20 Nb6 Nb1 137.0(2) . .
O9 Nb6 Nb1 85.9(2) . .
O5 Nb6 Nb1 34.38(19) . .
O15 Nb6 Nb1 125.54(16) . .
O16 Nb6 Nb1 84.20(17) . .
O6 Nb6 Nb1 48.42(16) . .
Nb2 Nb6 Nb1 61.38(3) . .
O20 Nb6 K11 53.5(2) . .
O9 Nb6 K11 51.90(19) . .
O5 Nb6 K11 121.89(19) . .
O15 Nb6 K11 75.16(17) . .
O16 Nb6 K11 141.26(17) . .
O6 Nb6 K11 125.02(17) . .
Nb2 Nb6 K11 84.15(5) . .
Nb1 Nb6 K11 134.49(5) . .
O20 Nb6 K9 39.2(2) . .
O9 Nb6 K9 84.59(19) . .
O5 Nb6 K9 68.08(19) . .
O15 Nb6 K9 132.71(16) . .
O16 Nb6 K9 114.92(17) . .
O6 Nb6 K9 146.33(16) . .
Nb2 Nb6 K9 111.75(4) . .
Nb1 Nb6 K9 100.50(4) . .
K11 Nb6 K9 63.84(5) . .
O21 Nb7 O25 101.3(3) . .
O21 Nb7 O23 98.9(3) . .
O25 Nb7 O23 92.0(3) . .
O21 Nb7 O24 96.8(3) . .
O25 Nb7 O24 161.5(2) . .
O23 Nb7 O24 89.1(2) . .
O21 Nb7 O16 101.2(3) . .
O25 Nb7 O16 86.9(2) . .
O23 Nb7 O16 159.7(2) . .
O24 Nb7 O16 85.7(2) . .
O21 Nb7 O22 170.4(3) . .
O25 Nb7 O22 87.1(2) . .
O23 Nb7 O22 76.0(2) . .
O24 Nb7 O22 75.2(2) . .
O16 Nb7 O22 83.7(2) . .
O21 Nb7 Nb11 128.1(2) . .
O25 Nb7 Nb11 130.54(18) . .
O23 Nb7 Nb11 79.94(18) . .
O24 Nb7 Nb11 31.80(17) . .
O16 Nb7 Nb11 85.43(16) . .
O22 Nb7 Nb11 43.52(14) . .
O21 Nb7 Nb10 130.8(2) . .
O25 Nb7 Nb10 88.78(18) . .
O23 Nb7 Nb10 32.07(17) . .
O24 Nb7 Nb10 82.38(17) . .
O16 Nb7 Nb10 127.63(16) . .
O22 Nb7 Nb10 43.92(14) . .
Nb11 Nb7 Nb10 59.40(2) . .
O21 Nb7 K3 52.1(2) . 4_567
O25 Nb7 K3 49.50(18) . 4_567
O23 Nb7 K3 94.40(18) . 4_567
O24 Nb7 K3 148.81(17) . 4_567
O16 Nb7 K3 100.15(16) . 4_567
O22 Nb7 K3 135.62(15) . 4_567
Nb11 Nb7 K3 174.33(4) . 4_567
Nb10 Nb7 K3 115.67(4) . 4_567
O21 Nb7 K13 37.7(2) . .
O25 Nb7 K13 106.77(18) . .
O23 Nb7 K13 134.58(17) . .
O24 Nb7 K13 85.24(18) . .
O16 Nb7 K13 64.56(17) . .
O22 Nb7 K13 143.94(14) . .
Nb11 Nb7 K13 113.42(5) . .
Nb10 Nb7 K13 161.58(5) . .
K3 Nb7 K13 70.32(5) 4_567 .
O21 Nb7 K2 28.9(2) . 4_567
O25 Nb7 K2 114.12(18) . 4_567
O23 Nb7 K2 72.96(17) . 4_567
O24 Nb7 K2 83.86(17) . 4_567
O16 Nb7 K2 125.78(17) . 4_567
O22 Nb7 K2 142.56(15) . 4_567
Nb11 Nb7 K2 109.80(5) . 4_567
Nb10 Nb7 K2 103.36(4) . 4_567
K3 Nb7 K2 67.76(5) 4_567 4_567
K13 Nb7 K2 61.63(5) . 4_567
O26 Nb8 O25 100.2(3) . .
O26 Nb8 O29 97.5(3) . .
O25 Nb8 O29 92.5(3) . .
O26 Nb8 O27 96.4(3) . .
O25 Nb8 O27 162.9(2) . .
O29 Nb8 O27 89.2(2) . .
O26 Nb8 O11 101.0(3) . .
O25 Nb8 O11 86.5(2) . .
O29 Nb8 O11 161.3(2) . .
O27 Nb8 O11 86.5(2) . .
O26 Nb8 O28 171.2(3) . .
O25 Nb8 O28 87.2(2) . .
O29 Nb8 O28 77.3(2) . .
O27 Nb8 O28 76.6(2) . .
O11 Nb8 O28 84.0(2) . .
O26 Nb8 Nb9 130.7(2) . .
O25 Nb8 Nb9 88.93(18) . .
O29 Nb8 Nb9 33.30(17) . .
O27 Nb8 Nb9 83.19(17) . .
O11 Nb8 Nb9 128.00(17) . .
O28 Nb8 Nb9 44.06(15) . .
O26 Nb8 Nb12 128.0(2) . .
O25 Nb8 Nb12 131.75(17) . .
O29 Nb8 Nb12 81.09(18) . .
O27 Nb8 Nb12 32.02(17) . .
O11 Nb8 Nb12 85.70(17) . .
O28 Nb8 Nb12 44.61(14) . .
Nb9 Nb8 Nb12 60.33(2) . .
O26 Nb8 K3 49.6(2) . 4_567
O25 Nb8 K3 50.93(18) . 4_567
O29 Nb8 K3 93.41(18) . 4_567
O27 Nb8 K3 145.93(17) . 4_567
O11 Nb8 K3 100.30(17) . 4_567
O28 Nb8 K3 137.06(15) . 4_567
Nb9 Nb8 K3 116.04(4) . 4_567
Nb12 Nb8 K3 173.80(4) . 4_567
O26 Nb8 K6 38.1(2) . 4_567
O25 Nb8 K6 105.64(18) . 4_567
O29 Nb8 K6 133.63(17) . 4_567
O27 Nb8 K6 85.14(17) . 4_567
O11 Nb8 K6 64.12(17) . 4_567
O28 Nb8 K6 144.13(15) . 4_567
Nb9 Nb8 K6 162.38(4) . 4_567
Nb12 Nb8 K6 113.18(4) . 4_567
K3 Nb8 K6 68.67(5) 4_567 4_567
O26 Nb8 K5 24.9(2) . 4_567
O25 Nb8 K5 107.63(18) . 4_567
O29 Nb8 K5 73.62(17) . 4_567
O27 Nb8 K5 89.15(17) . 4_567
O11 Nb8 K5 124.45(17) . 4_567
O28 Nb8 K5 147.71(15) . 4_567
Nb9 Nb8 K5 106.24(4) . 4_567
Nb12 Nb8 K5 115.89(4) . 4_567
K3 Nb8 K5 59.36(5) 4_567 4_567
K6 Nb8 K5 60.34(4) 4_567 4_567
O30 Nb9 O33 100.9(3) . .
O30 Nb9 O29 100.4(3) . .
O33 Nb9 O29 94.2(3) . .
O30 Nb9 O32 95.0(3) . .
O33 Nb9 O32 162.4(3) . .
O29 Nb9 O32 90.3(3) . .
O30 Nb9 O31 98.2(3) . .
O33 Nb9 O31 86.5(2) . .
O29 Nb9 O31 160.9(2) . .
O32 Nb9 O31 83.7(2) . .
O30 Nb9 O28 170.6(3) . .
O33 Nb9 O28 88.3(2) . .
O29 Nb9 O28 77.3(2) . .
O32 Nb9 O28 76.1(2) . .
O31 Nb9 O28 83.6(2) . .
O30 Nb9 Nb8 133.6(2) . .
O33 Nb9 Nb8 90.78(18) . .
O29 Nb9 Nb8 33.51(17) . .
O32 Nb9 Nb8 83.61(18) . .
O31 Nb9 Nb8 127.44(16) . .
O28 Nb9 Nb8 43.87(14) . .
O30 Nb9 Nb12 126.4(2) . .
O33 Nb9 Nb12 132.64(18) . .
O29 Nb9 Nb12 81.05(18) . .
O32 Nb9 Nb12 31.70(17) . .
O31 Nb9 Nb12 84.40(16) . .
O28 Nb9 Nb12 44.49(14) . .
Nb8 Nb9 Nb12 60.13(2) . .
O30 Nb9 K7 61.5(2) . .
O33 Nb9 K7 131.96(18) . .
O29 Nb9 K7 131.25(18) . .
O32 Nb9 K7 51.21(18) . .
O31 Nb9 K7 56.11(16) . .
O28 Nb9 K7 113.00(14) . .
Nb8 Nb9 K7 134.82(5) . .
Nb12 Nb9 K7 77.41(4) . .
O30 Nb9 K6 52.2(2) . .
O33 Nb9 K6 49.53(18) . .
O29 Nb9 K6 93.87(18) . .
O32 Nb9 K6 147.12(18) . .
O31 Nb9 K6 101.03(16) . .
O28 Nb9 K6 136.61(14) . .
Nb8 Nb9 K6 116.33(4) . .
Nb12 Nb9 K6 174.47(4) . .
K7 Nb9 K6 104.67(6) . .
O30 Nb9 K1 27.3(2) . .
O33 Nb9 K1 112.92(18) . .
O29 Nb9 K1 75.25(17) . .
O32 Nb9 K1 84.67(18) . .
O31 Nb9 K1 121.99(16) . .
O28 Nb9 K1 146.21(14) . .
Nb8 Nb9 K1 107.24(4) . .
Nb12 Nb9 K1 111.22(4) . .
K7 Nb9 K1 72.84(5) . .
K6 Nb9 K1 65.06(5) . .
O39 Nb10 O33 100.0(3) . .
O39 Nb10 O23 98.1(3) . .
O33 Nb10 O23 93.0(2) . .
O39 Nb10 O37 96.9(3) . .
O33 Nb10 O37 161.7(2) . .
O23 Nb10 O37 91.4(3) . .
O39 Nb10 O38 101.5(3) . .
O33 Nb10 O38 84.6(2) . .
O23 Nb10 O38 160.4(2) . .
O37 Nb10 O38 85.3(2) . .
O39 Nb10 O22 170.7(2) . .
O33 Nb10 O22 87.5(2) . .
O23 Nb10 O22 75.8(2) . .
O37 Nb10 O22 76.5(2) . .
O38 Nb10 O22 84.6(2) . .
O39 Nb10 Nb11 128.8(2) . .
O33 Nb10 Nb11 131.24(18) . .
O23 Nb10 Nb11 80.50(18) . .
O37 Nb10 Nb11 32.68(18) . .
O38 Nb10 Nb11 86.44(17) . .
O22 Nb10 Nb11 43.96(14) . .
O39 Nb10 Nb7 129.8(2) . .
O33 Nb10 Nb7 89.74(18) . .
O23 Nb10 Nb7 31.92(17) . .
O37 Nb10 Nb7 84.67(18) . .
O38 Nb10 Nb7 128.45(17) . .
O22 Nb10 Nb7 43.92(14) . .
Nb11 Nb10 Nb7 60.14(2) . .
O39 Nb10 K6 51.9(2) . .
O33 Nb10 K6 48.34(18) . .
O23 Nb10 K6 94.47(18) . .
O37 Nb10 K6 148.76(18) . .
O38 Nb10 K6 98.37(17) . .
O22 Nb10 K6 134.68(15) . .
Nb11 Nb10 K6 174.96(5) . .
Nb7 Nb10 K6 115.23(4) . .
O39 Nb10 K5 35.6(2) . .
O33 Nb10 K5 99.97(18) . .
O23 Nb10 K5 133.28(18) . .
O37 Nb10 K5 89.78(18) . .
O38 Nb10 K5 66.17(17) . .
O22 Nb10 K5 148.73(15) . .
Nb11 Nb10 K5 119.54(4) . .
Nb7 Nb10 K5 163.59(4) . .
K6 Nb10 K5 64.22(5) . .
O41 Nb11 O24 103.1(3) . .
O41 Nb11 O37 101.6(3) . .
O24 Nb11 O37 96.8(3) . .
O41 Nb11 O20 97.5(3) . .
O24 Nb11 O20 87.9(2) . .
O37 Nb11 O20 158.7(2) . .
O41 Nb11 O40 96.1(3) . .
O24 Nb11 O40 159.7(2) . .
O37 Nb11 O40 85.6(2) . .
O20 Nb11 O40 83.0(2) . .
O41 Nb11 O22 178.2(2) . .
O24 Nb11 O22 78.5(2) . .
O37 Nb11 O22 79.0(2) . .
O20 Nb11 O22 81.6(2) . .
O40 Nb11 O22 82.2(2) . .
O41 Nb11 Nb10 136.1(2) . .
O24 Nb11 Nb10 85.39(19) . .
O37 Nb11 Nb10 34.66(18) . .
O20 Nb11 Nb10 125.98(17) . .
O40 Nb11 Nb10 85.27(17) . .
O22 Nb11 Nb10 44.53(14) . .
O41 Nb11 Nb7 137.6(2) . .
O24 Nb11 Nb7 34.51(18) . .
O37 Nb11 Nb7 86.51(18) . .
O20 Nb11 Nb7 85.73(17) . .
O40 Nb11 Nb7 126.18(17) . .
O22 Nb11 Nb7 44.09(14) . .
Nb10 Nb11 Nb7 60.46(2) . .
O41 Nb11 K10 47.6(2) . .
O24 Nb11 K10 149.59(19) . .
O37 Nb11 K10 84.02(19) . .
O20 Nb11 K10 102.33(18) . .
O40 Nb11 K10 50.67(17) . .
O22 Nb11 K10 130.93(15) . .
Nb10 Nb11 K10 109.90(5) . .
Nb7 Nb11 K10 170.23(5) . .
O41 Nb11 K9 45.9(2) . .
O24 Nb11 K9 94.50(19) . .
O37 Nb11 K9 147.36(18) . .
O20 Nb11 K9 51.91(17) . .
O40 Nb11 K9 94.18(17) . .
O22 Nb11 K9 133.39(15) . .
Nb10 Nb11 K9 177.89(5) . .
Nb7 Nb11 K9 118.53(4) . .
K10 Nb11 K9 71.16(5) . .
O41 Nb11 K14 36.0(2) . 4_477
O24 Nb11 K14 73.55(18) . 4_477
O37 Nb11 K14 85.03(18) . 4_477
O20 Nb11 K14 116.17(18) . 4_477
O40 Nb11 K14 126.75(17) . 4_477
O22 Nb11 K14 145.80(15) . 4_477
Nb10 Nb11 K14 112.94(5) . 4_477
Nb7 Nb11 K14 105.36(4) . 4_477
K10 Nb11 K14 76.24(5) . 4_477
K9 Nb11 K14 69.00(6) . 4_477
O42 Nb12 O32 100.5(3) . .
O42 Nb12 O27 103.4(3) . .
O32 Nb12 O27 95.1(3) . .
O42 Nb12 O34 97.8(3) . .
O32 Nb12 O34 88.5(3) . .
O27 Nb12 O34 157.4(2) . .
O42 Nb12 O14 99.5(3) . .
O32 Nb12 O14 158.5(3) . .
O27 Nb12 O14 87.9(3) . .
O34 Nb12 O14 81.0(2) . .
O42 Nb12 O28 177.8(3) . .
O32 Nb12 O28 77.7(2) . .
O27 Nb12 O28 78.0(2) . .
O34 Nb12 O28 81.0(2) . .
O14 Nb12 O28 82.2(2) . .
O42 Nb12 Nb8 137.7(2) . .
O32 Nb12 Nb8 84.99(19) . .
O27 Nb12 Nb8 34.52(18) . .
O34 Nb12 Nb8 124.29(16) . .
O14 Nb12 Nb8 85.55(17) . .
O28 Nb12 Nb8 43.55(13) . .
O42 Nb12 Nb9 134.6(2) . .
O32 Nb12 Nb9 34.17(18) . .
O27 Nb12 Nb9 84.35(18) . .
O34 Nb12 Nb9 86.28(17) . .
O14 Nb12 Nb9 125.71(17) . .
O28 Nb12 Nb9 43.63(14) . .
Nb8 Nb12 Nb9 59.54(2) . .
O42 Nb12 K8 41.3(2) . .
O32 Nb12 K8 80.07(19) . .
O27 Nb12 K8 69.96(18) . .
O34 Nb12 K8 132.56(17) . .
O14 Nb12 K8 120.68(18) . .
O28 Nb12 K8 138.82(14) . .
Nb8 Nb12 K8 100.54(4) . .
Nb9 Nb12 K8 106.58(4) . .
O43 Nb13 O44 100.0(3) . .
O43 Nb13 O45 99.0(3) . .
O44 Nb13 O45 90.7(3) . .
O43 Nb13 O38 104.1(3) . .
O44 Nb13 O38 155.8(2) . .
O45 Nb13 O38 87.7(2) . .
O43 Nb13 O31 105.9(3) . .
O44 Nb13 O31 85.3(2) . .
O45 Nb13 O31 155.1(2) . .
O38 Nb13 O31 86.1(2) . .
O43 Nb13 O46 177.6(3) . .
O44 Nb13 O46 78.8(2) . .
O45 Nb13 O46 79.0(2) . .
O38 Nb13 O46 77.2(2) . .
O31 Nb13 O46 76.1(2) . .
O43 Nb13 Nb14 130.3(2) . .
O44 Nb13 Nb14 82.00(18) . .
O45 Nb13 Nb14 31.53(17) . .
O38 Nb13 Nb14 84.08(16) . .
O31 Nb13 Nb14 123.68(16) . .
O46 Nb13 Nb14 47.66(15) . .
O43 Nb13 Nb15 131.1(2) . .
O44 Nb13 Nb15 31.45(18) . .
O45 Nb13 Nb15 81.70(17) . .
O38 Nb13 Nb15 124.74(16) . .
O31 Nb13 Nb15 82.15(16) . .
O46 Nb13 Nb15 47.54(15) . .
Nb14 Nb13 Nb15 59.99(2) . .
O43 Nb13 K5 52.4(2) . .
O44 Nb13 K5 124.15(18) . .
O45 Nb13 K5 56.12(17) . .
O38 Nb13 K5 73.98(17) . .
O31 Nb13 K5 143.25(16) . .
O46 Nb13 K5 126.66(15) . .
Nb14 Nb13 K5 85.24(4) . .
Nb15 Nb13 K5 134.57(4) . .
O43 Nb13 K7 88.8(2) . .
O44 Nb13 K7 48.27(19) . .
O45 Nb13 K7 138.90(18) . .
O38 Nb13 K7 129.53(17) . .
O31 Nb13 K7 43.72(16) . .
O46 Nb13 K7 91.80(15) . .
Nb14 Nb13 K7 123.62(4) . .
Nb15 Nb13 K7 63.65(4) . .
K5 Nb13 K7 140.68(5) . .
O43 Nb13 K6 27.0(2) . .
O44 Nb13 K6 116.95(19) . .
O45 Nb13 K6 117.47(17) . .
O38 Nb13 K6 84.89(16) . .
O31 Nb13 K6 85.95(16) . .
O46 Nb13 K6 155.31(15) . .
Nb14 Nb13 K6 147.37(4) . .
Nb15 Nb13 K6 146.84(4) . .
K5 Nb13 K6 62.20(5) . .
K7 Nb13 K6 86.55(5) . .
O48 Nb14 O45 104.1(3) . .
O48 Nb14 O49 103.7(3) . .
O45 Nb14 O49 89.4(3) . .
O48 Nb14 O50 102.8(3) . .
O45 Nb14 O50 152.7(3) . .
O49 Nb14 O50 88.8(3) . .
O48 Nb14 O47 102.8(3) . .
O45 Nb14 O47 84.4(2) . .
O49 Nb14 O47 153.5(2) . .
O50 Nb14 O47 85.2(3) . .
O48 Nb14 O46 177.2(3) . .
O45 Nb14 O46 76.3(2) . .
O49 Nb14 O46 79.0(2) . .
O50 Nb14 O46 76.5(2) . .
O47 Nb14 O46 74.5(2) . .
O48 Nb14 Nb17 134.6(3) . .
O45 Nb14 Nb17 80.55(18) . .
O49 Nb14 Nb17 121.66(19) . .
O50 Nb14 Nb17 77.24(19) . .
O47 Nb14 Nb17 31.92(16) . .
O46 Nb14 Nb17 42.69(14) . .
O48 Nb14 Nb13 136.0(2) . .
O45 Nb14 Nb13 31.87(17) . .
O49 Nb14 Nb13 81.17(18) . .
O50 Nb14 Nb13 121.16(18) . .
O47 Nb14 Nb13 80.03(16) . .
O46 Nb14 Nb13 44.62(14) . .
Nb17 Nb14 Nb13 60.88(2) . .
O48 Nb14 Nb15 135.3(3) . .
O45 Nb14 Nb15 81.99(17) . .
O49 Nb14 Nb15 31.64(18) . .
O50 Nb14 Nb15 82.28(18) . .
O47 Nb14 Nb15 121.89(17) . .
O46 Nb14 Nb15 47.38(14) . .
Nb17 Nb14 Nb15 90.05(3) . .
Nb13 Nb14 Nb15 60.03(3) . .
O48 Nb14 K8 29.4(2) . 3_656
O45 Nb14 K8 127.00(18) . 3_656
O49 Nb14 K8 85.01(19) . 3_656
O50 Nb14 K8 79.99(18) . 3_656
O47 Nb14 K8 119.05(17) . 3_656
O46 Nb14 K8 151.73(15) . 3_656
Nb17 Nb14 K8 144.04(5) . 3_656
Nb13 Nb14 K8 154.20(5) . 3_656
Nb15 Nb14 K8 114.06(4) . 3_656
O52 Nb15 O44 103.8(3) . .
O52 Nb15 O49 105.9(3) . .
O44 Nb15 O49 89.8(3) . .
O52 Nb15 O51 103.2(3) . .
O44 Nb15 O51 152.5(3) . .
O49 Nb15 O51 87.5(2) . .
O52 Nb15 O36 100.8(3) . .
O44 Nb15 O36 85.4(3) . .
O49 Nb15 O36 153.2(3) . .
O51 Nb15 O36 84.7(2) . .
O52 Nb15 O46 175.1(3) . .
O44 Nb15 O46 76.1(2) . .
O49 Nb15 O46 79.0(2) . .
O51 Nb15 O46 76.5(2) . .
O36 Nb15 O46 74.3(2) . .
O52 Nb15 Nb16 131.8(2) . .
O44 Nb15 Nb16 80.68(18) . .
O49 Nb15 Nb16 122.22(18) . .
O51 Nb15 Nb16 77.71(17) . .
O36 Nb15 Nb16 30.99(18) . .
O46 Nb15 Nb16 43.34(14) . .
O52 Nb15 Nb14 137.4(2) . .
O44 Nb15 Nb14 82.19(18) . .
O49 Nb15 Nb14 31.50(18) . .
O51 Nb15 Nb14 81.34(17) . .
O36 Nb15 Nb14 121.76(18) . .
O46 Nb15 Nb14 47.48(14) . .
Nb16 Nb15 Nb14 90.77(3) . .
O52 Nb15 Nb13 135.5(2) . .
O44 Nb15 Nb13 31.73(18) . .
O49 Nb15 Nb13 81.01(18) . .
O51 Nb15 Nb13 121.10(17) . .
O36 Nb15 Nb13 81.15(18) . .
O46 Nb15 Nb13 44.59(14) . .
Nb16 Nb15 Nb13 61.74(2) . .
Nb14 Nb15 Nb13 59.97(2) . .
O52 Nb15 K10 49.9(2) . 3_646
O44 Nb15 K10 112.13(19) . 3_646
O49 Nb15 K10 149.55(19) . 3_646
O51 Nb15 K10 82.10(17) . 3_646
O36 Nb15 K10 54.07(18) . 3_646
O46 Nb15 K10 125.47(15) . 3_646
Nb16 Nb15 K10 83.44(4) . 3_646
Nb14 Nb15 K10 163.28(5) . 3_646
Nb13 Nb15 K10 128.65(4) . 3_646
O52 Nb15 K7 84.0(2) . .
O44 Nb15 K7 50.72(19) . .
O49 Nb15 K7 140.39(19) . .
O51 Nb15 K7 128.26(18) . .
O36 Nb15 K7 44.02(18) . .
O46 Nb15 K7 92.35(14) . .
Nb16 Nb15 K7 61.64(4) . .
Nb14 Nb15 K7 126.63(4) . .
Nb13 Nb15 K7 66.68(4) . .
K10 Nb15 K7 63.71(5) 3_646 .
O52 Nb15 K11 38.8(2) . 3_646
O44 Nb15 K11 65.32(19) . 3_646
O49 Nb15 K11 100.05(18) . 3_646
O51 Nb15 K11 141.98(18) . 3_646
O36 Nb15 K11 101.80(18) . 3_646
O46 Nb15 K11 141.44(15) . 3_646
Nb16 Nb15 K11 125.33(5) . 3_646
Nb14 Nb15 K11 122.94(5) . 3_646
Nb13 Nb15 K11 96.91(4) . 3_646
K10 Nb15 K11 72.57(5) 3_646 3_646
K7 Nb15 K11 63.70(5) . 3_646
O34 Nb16 O36 101.6(3) . .
O34 Nb16 O54 99.6(3) . .
O36 Nb16 O54 93.5(3) . .
O34 Nb16 O31 100.6(3) . .
O36 Nb16 O31 88.1(3) . .
O54 Nb16 O31 159.0(2) . .
O34 Nb16 O35 99.2(2) . .
O36 Nb16 O35 158.7(2) . .
O54 Nb16 O35 87.7(2) . .
O31 Nb16 O35 83.4(2) . .
O34 Nb16 O46 176.0(3) . .
O36 Nb16 O46 82.3(3) . .
O54 Nb16 O46 81.2(2) . .
O31 Nb16 O46 78.3(2) . .
O35 Nb16 O46 76.9(2) . .
O34 Nb16 Nb18 134.17(19) . .
O36 Nb16 Nb18 84.71(19) . .
O54 Nb16 Nb18 34.55(18) . .
O31 Nb16 Nb18 125.14(16) . .
O35 Nb16 Nb18 84.31(16) . .
O46 Nb16 Nb18 46.89(15) . .
O34 Nb16 Nb15 135.49(19) . .
O36 Nb16 Nb15 33.94(19) . .
O54 Nb16 Nb15 86.18(18) . .
O31 Nb16 Nb15 83.50(16) . .
O35 Nb16 Nb15 125.22(16) . .
O46 Nb16 Nb15 48.40(16) . .
Nb18 Nb16 Nb15 61.70(2) . .
O34 Nb16 K7 81.1(2) . .
O36 Nb16 K7 47.74(19) . .
O54 Nb16 K7 139.60(18) . .
O31 Nb16 K7 50.45(16) . .
O35 Nb16 K7 132.39(17) . .
O46 Nb16 K7 100.85(15) . .
Nb18 Nb16 K7 128.90(4) . .
Nb15 Nb16 K7 67.51(4) . .
O34 Nb16 K4 48.03(19) . .
O36 Nb16 K4 69.9(2) . .
O54 Nb16 K4 66.96(18) . .
O31 Nb16 K4 132.55(17) . .
O35 Nb16 K4 129.27(17) . .
O46 Nb16 K4 135.36(16) . .
Nb18 Nb16 K4 95.02(5) . .
Nb15 Nb16 K4 97.28(5) . .
K7 Nb16 K4 85.88(5) . .
O40 Nb17 O12 98.1(3) . .
O40 Nb17 O47 102.6(3) . .
O12 Nb17 O47 93.0(3) . .
O40 Nb17 O38 100.6(3) . .
O12 Nb17 O38 160.7(2) . .
O47 Nb17 O38 87.7(2) . .
O40 Nb17 O35 98.1(3) . .
O12 Nb17 O35 88.6(2) . .
O47 Nb17 O35 158.8(2) . .
O38 Nb17 O35 83.9(2) . .
O40 Nb17 O46 175.1(3) . .
O12 Nb17 O46 81.5(2) . .
O47 Nb17 O46 82.3(2) . .
O38 Nb17 O46 79.5(2) . .
O35 Nb17 O46 77.0(2) . .
O40 Nb17 Nb18 132.82(19) . .
O12 Nb17 Nb18 34.75(19) . .
O47 Nb17 Nb18 85.01(18) . .
O38 Nb17 Nb18 126.42(17) . .
O35 Nb17 Nb18 84.33(16) . .
O46 Nb17 Nb18 46.94(15) . .
O40 Nb17 Nb14 136.8(2) . .
O12 Nb17 Nb14 85.22(18) . .
O47 Nb17 Nb14 34.30(18) . .
O38 Nb17 Nb14 84.60(17) . .
O35 Nb17 Nb14 125.09(16) . .
O46 Nb17 Nb14 48.06(16) . .
Nb18 Nb17 Nb14 61.20(2) . .
O40 Nb17 K11 54.3(2) . .
O12 Nb17 K11 49.85(19) . .
O47 Nb17 K11 121.82(18) . .
O38 Nb17 K11 142.76(17) . .
O35 Nb17 K11 74.60(17) . .
O46 Nb17 K11 123.12(16) . .
Nb18 Nb17 K11 81.85(5) . .
Nb14 Nb17 K11 132.63(5) . .
O40 Nb17 K10 41.0(2) . .
O12 Nb17 K10 88.58(19) . .
O47 Nb17 K10 63.26(18) . .
O38 Nb17 K10 108.81(17) . .
O35 Nb17 K10 137.96(17) . .
O46 Nb17 K10 143.58(16) . .
Nb18 Nb17 K10 114.55(4) . .
Nb14 Nb17 K10 96.42(4) . .
K11 Nb17 K10 71.76(5) . .
O40 Nb17 K7 86.80(19) . 3_656
O12 Nb17 K7 35.36(18) . 3_656
O47 Nb17 K7 62.94(18) . 3_656
O38 Nb17 K7 150.67(17) . 3_656
O35 Nb17 K7 123.43(17) . 3_656
O46 Nb17 K7 95.51(16) . 3_656
Nb18 Nb17 K7 55.08(4) . 3_656
Nb14 Nb17 K7 71.24(4) . 3_656
K11 Nb17 K7 63.21(5) . 3_656
K10 Nb17 K7 59.52(5) . 3_656
O53 Nb18 O50 103.4(3) . .
O53 Nb18 O51 104.3(3) . .
O50 Nb18 O51 90.1(3) . .
O53 Nb18 O54 101.3(3) . .
O50 Nb18 O54 155.1(2) . .
O51 Nb18 O54 87.3(2) . .
O53 Nb18 O12 100.6(3) . .
O50 Nb18 O12 86.5(3) . .
O51 Nb18 O12 154.9(2) . .
O54 Nb18 O12 85.5(2) . .
O53 Nb18 O46 175.6(3) . .
O50 Nb18 O46 79.1(2) . .
O51 Nb18 O46 79.2(2) . .
O54 Nb18 O46 76.0(2) . .
O12 Nb18 O46 75.8(2) . .
O53 Nb18 Nb17 132.9(2) . .
O50 Nb18 Nb17 79.00(18) . .
O51 Nb18 Nb17 122.77(18) . .
O54 Nb18 Nb17 81.65(16) . .
O12 Nb18 Nb17 32.32(17) . .
O46 Nb18 Nb17 43.60(15) . .
O53 Nb18 Nb16 133.7(2) . .
O50 Nb18 Nb16 122.89(18) . .
O51 Nb18 Nb16 78.91(17) . .
O54 Nb18 Nb16 32.45(16) . .
O12 Nb18 Nb16 82.17(17) . .
O46 Nb18 Nb16 43.84(15) . .
Nb17 Nb18 Nb16 62.46(2) . .
O53 Nb18 K7 68.1(2) . 3_656
O50 Nb18 K7 57.15(19) . 3_656
O51 Nb18 K7 140.76(18) . 3_656
O54 Nb18 K7 131.66(17) . 3_656
O12 Nb18 K7 53.35(17) . 3_656
O46 Nb18 K7 110.95(15) . 3_656
Nb17 Nb18 K7 75.26(4) . 3_656
Nb16 Nb18 K7 135.24(5) . 3_656
O53 Nb18 K13 46.4(2) . 2_674
O50 Nb18 K13 149.20(18) . 2_674
O51 Nb18 K13 92.54(18) . 2_674
O54 Nb18 K13 55.73(16) . 2_674
O12 Nb18 K13 103.01(17) . 2_674
O46 Nb18 K13 131.49(15) . 2_674
Nb17 Nb18 K13 123.86(5) . 2_674
Nb16 Nb18 K13 87.66(5) . 2_674
K7 Nb18 K13 105.32(6) 3_656 2_674
O53 Nb18 K1 35.0(2) . 3_656
O50 Nb18 K1 80.11(18) . 3_656
O51 Nb18 K1 78.56(18) . 3_656
O54 Nb18 K1 123.43(16) . 3_656
O12 Nb18 K1 125.02(17) . 3_656
O46 Nb18 K1 149.36(15) . 3_656
Nb17 Nb18 K1 149.88(4) . 3_656
Nb16 Nb18 K1 147.58(4) . 3_656
K7 Nb18 K1 75.23(5) 3_656 3_656
K13 Nb18 K1 70.39(5) 2_674 3_656
Nb1 O1 K14 119.9(3) . .
Nb2 O2 Nb1 116.8(3) . .
Nb1 O3 Nb5 117.2(3) . .
Nb1 O3 K1 100.7(2) . 4_567
Nb5 O3 K1 96.4(2) . 4_567
Nb1 O4 Nb4 117.6(3) . .
Nb1 O4 K13 135.9(3) . .
Nb4 O4 K13 96.2(2) . .
Nb1 O4 K1 106.1(2) . 4_567
Nb4 O4 K1 93.8(2) . 4_567
K13 O4 K1 98.48(19) . 4_567
Nb6 O5 Nb1 113.6(3) . .
Nb6 O6 Nb3 98.3(2) . .
Nb6 O6 Nb4 95.5(2) . .
Nb3 O6 Nb4 94.9(2) . .
Nb6 O6 Nb2 90.3(2) . .
Nb3 O6 Nb2 89.5(2) . .
Nb4 O6 Nb2 172.1(3) . .
Nb6 O6 Nb1 89.1(2) . .
Nb3 O6 Nb1 172.0(3) . .
Nb4 O6 Nb1 87.4(2) . .
Nb2 O6 Nb1 87.39(19) . .
Nb6 O6 Nb5 173.0(3) . .
Nb3 O6 Nb5 87.9(2) . .
Nb4 O6 Nb5 87.02(19) . .
Nb2 O6 Nb5 86.6(2) . .
Nb1 O6 Nb5 84.48(18) . .
Nb2 O7 K2 103.7(3) . 3_656
Nb2 O8 Nb5 118.4(3) . .
Nb6 O9 Nb2 114.3(3) . .
Nb6 O9 K11 98.8(2) . .
Nb2 O9 K11 139.7(3) . .
Nb3 O10 Nb2 113.2(3) . .
Nb3 O10 K2 152.1(3) . 3_656
Nb2 O10 K2 94.7(2) . 3_656
Nb3 O11 Nb4 108.9(3) . .
Nb3 O11 Nb8 129.5(3) . .
Nb4 O11 Nb8 119.1(3) . .
Nb17 O12 Nb18 112.9(3) . .
Nb17 O12 K7 121.7(3) . 3_656
Nb18 O12 K7 91.5(2) . 3_656
Nb17 O12 K11 100.6(2) . .
Nb18 O12 K11 137.3(3) . .
K7 O12 K11 92.62(19) 3_656 .
Nb3 O13 Nb5 115.3(3) . .
Nb3 O14 Nb12 136.5(3) . .
Al1 O15 Nb6 122.4(3) . .
Al1 O15 Nb3 121.2(3) . .
Nb6 O15 Nb3 107.9(3) . .
Nb4 O16 Nb7 119.1(3) . .
Nb4 O16 Nb6 108.3(3) . .
Nb7 O16 Nb6 130.0(3) . .
Nb5 O17 Nb4 117.6(3) . .
Nb5 O17 K1 106.3(2) . 4_567
Nb4 O17 K1 97.5(2) . 4_567
Nb5 O17 K6 136.6(3) . 4_567
Nb4 O17 K6 94.7(2) . 4_567
K1 O17 K6 96.6(2) 4_567 4_567
Nb4 O18 K3 141.3(3) . 4_567
Nb4 O18 K6 91.2(3) . 4_567
K3 O18 K6 94.2(2) 4_567 4_567
Nb4 O18 K13 92.7(3) . .
K3 O18 K13 98.1(2) 4_567 .
K6 O18 K13 155.0(2) 4_567 .
Nb6 O20 Nb11 136.9(3) . .
Nb6 O20 K9 117.9(3) . .
Nb11 O20 K9 94.5(2) . .
Nb6 O20 K11 97.9(2) . .
Nb11 O20 K11 111.6(2) . .
K9 O20 K11 88.32(18) . .
Nb7 O21 K2 132.7(3) . 4_567
Nb7 O21 K13 118.9(3) . .
K2 O21 K13 98.3(2) 4_567 .
Nb7 O21 K3 100.1(3) . 4_567
K2 O21 K3 100.6(2) 4_567 4_567
K13 O21 K3 100.5(2) . 4_567
Al1 O22 Nb11 132.4(3) . .
Al1 O22 Nb10 119.5(3) . .
Nb11 O22 Nb10 91.5(2) . .
Al1 O22 Nb7 119.0(3) . .
Nb11 O22 Nb7 92.4(2) . .
Nb10 O22 Nb7 92.2(2) . .
Nb7 O23 Nb10 116.0(3) . .
Nb11 O24 Nb7 113.7(3) . .
Nb7 O25 Nb8 157.2(3) . .
Nb7 O25 K3 99.9(2) . 4_567
Nb8 O25 K3 97.2(2) . 4_567
Nb8 O26 K5 139.2(3) . 4_567
Nb8 O26 K6 118.4(3) . 4_567
K5 O26 K6 97.3(2) 4_567 4_567
Nb8 O26 K3 102.6(3) . 4_567
K5 O26 K3 89.46(19) 4_567 4_567
K6 O26 K3 99.4(2) 4_567 4_567
Nb12 O27 Nb8 113.5(3) . .
Al1 O28 Nb8 119.7(3) . .
Al1 O28 Nb9 119.3(3) . .
Nb8 O28 Nb9 92.1(2) . .
Al1 O28 Nb12 132.2(3) . .
Nb8 O28 Nb12 91.8(2) . .
Nb9 O28 Nb12 91.9(2) . .
Nb9 O29 Nb8 113.2(3) . .
Nb9 O30 K1 135.4(3) . .
Nb9 O30 K6 99.0(3) . .
K1 O30 K6 97.1(2) . .
Nb9 O30 K7 88.5(2) . .
K1 O30 K7 104.0(2) . .
K6 O30 K7 141.1(2) . .
Nb16 O31 Nb13 110.1(3) . .
Nb16 O31 Nb9 129.3(3) . .
Nb13 O31 Nb9 117.5(3) . .
Nb16 O31 K7 96.2(2) . .
Nb13 O31 K7 106.5(2) . .
Nb9 O31 K7 86.47(19) . .
Nb12 O32 Nb9 114.1(3) . .
Nb12 O32 K7 132.8(3) . .
Nb9 O32 K7 93.1(2) . .
Nb9 O33 Nb10 158.1(3) . .
Nb9 O33 K6 98.5(2) . .
Nb10 O33 K6 99.9(2) . .
Nb16 O34 Nb12 136.3(3) . .
Nb16 O34 K4 105.0(2) . .
Nb12 O34 K4 114.4(2) . .
Al1 O35 Nb16 120.7(3) . .
Al1 O35 Nb17 122.6(3) . .
Nb16 O35 Nb17 108.4(3) . .
Nb16 O36 Nb15 115.1(3) . .
Nb16 O36 K7 103.0(3) . .
Nb15 O36 K7 106.2(2) . .
Nb16 O36 K10 146.1(3) . 3_646
Nb15 O36 K10 92.0(2) . 3_646
K7 O36 K10 87.40(18) . 3_646
Nb11 O37 Nb10 112.7(3) . .
Nb17 O38 Nb13 108.5(3) . .
Nb17 O38 Nb10 127.8(3) . .
Nb13 O38 Nb10 120.7(3) . .
Nb10 O39 K5 122.1(3) . .
Nb10 O39 K6 99.7(3) . .
K5 O39 K6 91.90(19) . .
Nb17 O40 Nb11 136.7(3) . .
Nb17 O40 K10 114.1(3) . .
Nb11 O40 K10 94.0(2) . .
Nb17 O40 K11 97.5(2) . .
Nb11 O40 K11 110.2(2) . .
K10 O40 K11 99.34(19) . .
Nb11 O41 K14 121.3(3) . 4_477
Nb11 O41 K10 104.5(3) . .
K14 O41 K10 117.1(2) 4_477 .
Nb11 O41 K9 107.6(3) . .
K14 O41 K9 103.7(2) 4_477 .
K10 O41 K9 100.3(2) . .
Nb12 O42 K8 115.2(3) . .
Nb13 O43 K6 136.0(3) . .
Nb13 O43 K5 99.2(3) . .
K6 O43 K5 91.84(19) . .
Nb13 O43 K3 128.5(3) . .
K6 O43 K3 95.03(19) . .
K5 O43 K3 82.38(17) . .
Nb15 O44 Nb13 116.8(3) . .
Nb15 O44 K7 99.9(2) . .
Nb13 O44 K7 103.3(2) . .
Nb14 O45 Nb13 116.6(3) . .
Nb14 O45 K5 143.4(3) . .
Nb13 O45 K5 90.6(2) . .
Nb17 O46 Nb16 97.2(2) . .
Nb17 O46 Nb13 94.4(2) . .
Nb16 O46 Nb13 95.2(2) . .
Nb17 O46 Nb18 89.5(2) . .
Nb16 O46 Nb18 89.3(2) . .
Nb13 O46 Nb18 173.7(3) . .
Nb17 O46 Nb15 173.9(3) . .
Nb16 O46 Nb15 88.3(2) . .
Nb13 O46 Nb15 87.87(19) . .
Nb18 O46 Nb15 87.8(2) . .
Nb17 O46 Nb14 89.2(2) . .
Nb16 O46 Nb14 172.7(3) . .
Nb13 O46 Nb14 87.7(2) . .
Nb18 O46 Nb14 87.3(2) . .
Nb15 O46 Nb14 85.14(19) . .
Nb17 O47 Nb14 113.8(3) . .
Nb14 O48 K8 132.0(3) . 3_656
Nb14 O49 Nb15 116.9(3) . .
Nb18 O50 Nb14 116.7(3) . .
Nb18 O50 K7 89.0(2) . 3_656
Nb14 O50 K7 124.9(3) . 3_656
Nb18 O51 Nb15 116.2(3) . .
Nb15 O52 K9 127.1(3) . 3_646
Nb15 O52 K11 118.2(3) . 3_646
K9 O52 K11 99.6(2) 3_646 3_646
Nb15 O52 K10 102.0(3) . 3_646
K9 O52 K10 101.8(2) 3_646 3_646
K11 O52 K10 105.4(2) 3_646 3_646
Nb18 O53 K1 122.8(3) . 3_656
Nb18 O53 K13 105.7(3) . 2_674
K1 O53 K13 107.4(2) 3_656 2_674
Nb18 O53 K7 82.4(2) . 3_656
K1 O53 K7 98.7(2) 3_656 3_656
K13 O53 K7 141.1(3) 2_674 3_656
Nb16 O54 Nb18 113.0(3) . .
Nb16 O54 K13 154.2(3) . 2_674
Nb18 O54 K13 90.2(2) . 2_674
K3 O1W K6 166.0(3) 4_567 .
K12 O3W K8 86.17(19) . .
K12 O3W K1 82.5(2) . .
K8 O3W K1 168.7(3) . .
K9 O6W K12 90.5(2) 1_545 .
K9 O6W K1 170.0(3) 1_545 .
K12 O6W K1 79.76(19) . .
K12 O7W K8 83.9(3) . .
K12 O7W K9 85.4(3) . 1_545
K8 O7W K9 167.4(3) . 1_545
K5 O9W K12 84.39(19) 4_567 .
K5 O9W K1 167.9(3) 4_567 .
K12 O9W K1 83.52(19) . .
K3 O11W K11 121.3(3) 3_656 .
K3 O11W K7 143.3(3) 3_656 3_656
K11 O11W K7 86.6(2) . 3_656
K4 O13W K10 79.8(2) 3_656 .
K4 O13W K13 81.6(2) 3_656 4_477
K10 O13W K13 158.5(3) . 4_477
K4 O14W K10 81.2(2) 3_656 .
K3 O15W K5 87.5(2) . .
K14 O16W K2 174.5(3) . 1_665
K13 O17W K4 81.1(2) . 2_675
K4 O18W K10 77.60(19) . 3_646
K4 O18W K7 127.6(3) . .
K10 O18W K7 87.3(2) 3_646 .
K14 O23W K9 102.4(3) . 4_577
K12 O25W K8 87.7(2) . .
K12 O25W K5 80.9(2) . 4_567
K8 O25W K5 167.3(3) . 4_567
K11 O26W K2 114.4(3) . 3_656
K11 O26W K13 115.3(3) . 2_674
K2 O26W K13 81.8(2) 3_656 2_674
K3 O29W K2 82.7(5) . .
K4 O32W K2 130.8(7) . 3_656

loop_
_geom_bond_atom_site_label_1
_geom_bond_atom_site_label_2
_geom_bond_distance
_geom_bond_site_symmetry_2
Al1 O22 1.747(6) .
Al1 O28 1.749(6) .
Al1 O35 1.782(6) .
Al1 O15 1.788(6) .
K1 O53 2.681(7) 3_646
K1 O30 2.696(6) .
K1 O17 2.793(6) 4_467
K1 O9W 2.884(7) .
K1 O4 2.925(7) 4_467
K1 O6W 3.013(8) .
K1 O3W 3.034(8) .
K1 O3 3.066(7) 4_467
K1 Nb4 3.626(2) 4_467
K1 K12 3.829(3) .
K1 Nb5 3.829(2) 4_467
K1 Nb18 3.922(2) 3_646
K2 O21 2.701(6) 4_467
K2 O26W 2.819(9) 3_646
K2 O7 2.845(7) 3_646
K2 O10 2.928(7) 3_646
K2 O4W 2.944(9) .
K2 O16W 2.949(9) 1_445
K2 O29W 3.35(2) .
K2 O32W 3.391(19) 3_646
K2 Nb2 3.698(3) 3_646
K2 K13 4.099(3) 4_467
K2 Nb7 4.106(3) 4_467
K2 K3 4.371(4) .
K3 O18 2.705(6) 4_467
K3 O15W 2.808(8) .
K3 O11W 2.840(8) 3_646
K3 O26 2.858(7) 4_467
K3 O25 2.866(6) 4_467
K3 O21 2.974(7) 4_467
K3 O43 3.023(6) .
K3 O1W 3.256(10) 4_467
K3 O29W 3.27(2) .
K3 Nb8 3.662(2) 4_467
K3 Nb7 3.713(2) 4_467
K3 K5 3.899(3) .
K5 O26 2.680(7) 4_467
K5 O39 2.703(7) .
K5 O8W 2.828(8) .
K5 O15W 2.831(9) .
K5 O9W 2.851(7) 4_467
K5 O43 2.897(7) .
K5 O45 2.997(6) .
K5 O25W 3.093(7) 4_467
K5 Nb13 3.610(2) .
K5 K12 3.839(3) 4_467
K5 Nb10 3.933(2) .
K6 O26 2.695(7) 4_467
K6 O43 2.717(6) .
K6 O33 2.763(6) .
K6 O17 2.799(7) 4_467
K6 O30 2.874(7) .
K6 O39 2.907(7) .
K6 O18 3.071(7) 4_467
K6 O10W 3.162(12) 4_467
K6 O1W 3.295(9) .
K6 Nb4 3.556(2) 4_467
K6 Nb9 3.592(2) .
K6 Nb10 3.643(2) .
K7 O32 2.735(7) .
K7 O12 2.832(6) 3_646
K7 O36 2.855(7) .
K7 O31 2.914(6) .
K7 O18W 2.925(8) .
K7 O50 2.965(7) 3_646
K7 O30 3.082(7) .
K7 O44 3.101(7) .
K7 O11W 3.204(8) 3_646
K7 O53 3.302(7) 3_646
K7 Nb9 3.504(2) .
K7 Nb18 3.529(2) 3_646
K8 O48 2.710(7) 3_646
K8 O27W 2.736(14) .
K8 O25W 2.846(7) .
K8 O42 2.922(7) .
K8 O3W 2.972(8) .
K8 O21W 3.019(15) .
K8 O7W 3.113(12) .
K8 O20W 3.127(12) .
K8 K12 3.921(3) .
K8 Nb12 4.008(3) .
K8 Nb14 4.108(2) 3_646
K9 O52 2.697(7) 3_656
K9 O41 2.840(7) .
K9 O23W 2.841(11) 4_477
K9 O19W 2.863(10) .
K9 O6W 2.955(8) 1_565
K9 O20 2.974(7) .
K9 O30W 2.992(18) .
K9 O7W 3.407(12) 1_565
K9 Nb11 3.767(2) .
K9 Nb15 4.013(2) 3_656
K9 Nb6 4.162(3) .
K9 K12 4.198(3) 1_565
K10 O41 2.776(7) .
K10 O14W 2.782(8) .
K10 O13W 2.817(8) .
K10 O40 2.822(6) .
K10 O52 2.857(7) 3_656
K10 O18W 2.899(7) 3_656
K10 O36 2.960(7) 3_656
K10 K4 3.597(3) 3_656
K10 Nb11 3.640(2) .
K10 Nb15 3.654(2) 3_656
K10 Nb17 3.923(2) .
K10 K7 4.018(3) 3_656
K11 O26W 2.788(9) .
K11 O52 2.827(7) 3_656
K11 O24W 2.877(14) .
K11 O11W 2.881(9) .
K11 O12 2.946(7) .
K11 O9 3.023(7) .
K11 O20 3.080(7) .
K11 O40 3.105(7) .
K11 Nb17 3.790(3) .
K11 Nb6 3.796(3) .
K11 Nb15 3.974(3) 3_656
K11 K7 4.179(3) 3_656
K12 O7W 2.739(9) .
K12 O3W 2.763(7) .
K12 O12W 2.803(8) .
K12 O25W 2.814(8) .
K12 O9W 2.864(7) .
K12 O6W 2.959(8) .
K12 K5 3.839(3) 4_567
K12 K9 4.198(3) 1_545
K13 O21 2.715(6) .
K13 O53 2.718(7) 2_675
K13 O4 2.819(6) .
K13 O17W 2.922(8) .
K13 O54 2.988(6) 2_675
K13 O13W 3.078(8) 4_577
K13 O18 3.083(7) .
K13 O26W 3.404(9) 2_675
K13 Nb4 3.603(3) .
K13 Nb18 3.615(2) 2_675
K13 K4 3.840(4) 2_675
K13 Nb7 3.886(2) .
K14 O28W 2.679(17) 3_756
K14 O41 2.688(7) 4_577
K14 O1 2.709(7) .
K14 O23W 2.736(10) .
K14 O16W 2.886(9) .
K14 O2W 3.029(13) .
K14 Nb1 3.904(3) .
K14 Nb11 3.905(3) 4_577
K14 K9 4.347(4) 4_577
K14 K10 4.662(3) 4_577
K4 O32W 2.642(11) .
K4 O14W 2.745(9) 3_646
K4 O13W 2.793(8) 3_646
K4 O18W 2.841(8) .
K4 O34 2.953(6) .
K4 O17W 2.985(8) 2_674
K4 K10 3.597(3) 3_646
K4 Nb16 3.836(3) .
K4 K13 3.840(4) 2_674
Nb1 O1 1.768(7) .
Nb1 O4 1.949(6) .
Nb1 O3 1.968(7) .
Nb1 O2 2.003(6) .
Nb1 O5 2.048(6) .
Nb1 O6 2.485(6) .
Nb1 Nb6 3.3222(12) .
Nb1 Nb4 3.3428(12) .
Nb1 K1 3.939(2) 4_567
Nb2 O7 1.781(6) .
Nb2 O8 1.939(7) .
Nb2 O2 1.964(6) .
Nb2 O10 2.032(6) .
Nb2 O9 2.043(6) .
Nb2 O6 2.405(6) .
Nb2 Nb3 3.2929(12) .
Nb2 Nb6 3.2975(12) .
Nb2 K2 3.698(3) 3_656
Nb3 O14 1.833(6) .
Nb3 O13 1.911(6) .
Nb3 O10 1.912(6) .
Nb3 O11 2.091(6) .
Nb3 O15 2.128(6) .
Nb3 O6 2.269(6) .
Nb3 Nb5 3.3300(12) .
Nb4 O18 1.726(6) .
Nb4 O4 1.960(6) .
Nb4 O17 1.976(6) .
Nb4 O11 2.092(6) .
Nb4 O16 2.092(6) .
Nb4 O6 2.352(6) .
Nb4 Nb5 3.3579(12) .
Nb4 K6 3.556(2) 4_567
Nb4 K1 3.626(2) 4_567
Nb4 K3 4.193(2) 4_567
Nb5 O19 1.768(6) .
Nb5 O17 1.950(6) .
Nb5 O3 1.976(7) .
Nb5 O8 1.996(6) .
Nb5 O13 2.030(6) .
Nb5 O6 2.522(6) .
Nb5 K1 3.829(2) 4_567
Nb6 O20 1.836(6) .
Nb6 O9 1.882(6) .
Nb6 O5 1.920(6) .
Nb6 O15 2.092(6) .
Nb6 O16 2.104(6) .
Nb6 O6 2.243(6) .
Nb7 O21 1.763(6) .
Nb7 O25 1.918(6) .
Nb7 O23 1.965(6) .
Nb7 O24 2.060(6) .
Nb7 O16 2.094(6) .
Nb7 O22 2.318(6) .
Nb7 Nb11 3.3292(11) .
Nb7 Nb10 3.3398(11) .
Nb7 K3 3.713(2) 4_567
Nb7 K2 4.106(3) 4_567
Nb8 O26 1.749(6) .
Nb8 O25 1.948(6) .
Nb8 O29 1.982(6) .
Nb8 O27 2.051(6) .
Nb8 O11 2.113(6) .
Nb8 O28 2.289(5) .
Nb8 Nb9 3.3004(11) .
Nb8 Nb12 3.3202(12) .
Nb8 K3 3.662(2) 4_567
Nb8 K6 3.847(2) 4_567
Nb8 K5 4.163(2) 4_567
Nb9 O30 1.749(6) .
Nb9 O33 1.921(6) .
Nb9 O29 1.971(6) .
Nb9 O32 2.048(6) .
Nb9 O31 2.134(6) .
Nb9 O28 2.297(6) .
Nb9 Nb12 3.3270(11) .
Nb10 O39 1.762(6) .
Nb10 O33 1.948(6) .
Nb10 O23 1.973(6) .
Nb10 O37 2.037(6) .
Nb10 O38 2.126(6) .
Nb10 O22 2.318(6) .
Nb10 Nb11 3.3044(12) .
Nb11 O41 1.760(6) .
Nb11 O24 1.916(6) .
Nb11 O37 1.933(6) .
Nb11 O20 2.091(7) .
Nb11 O40 2.109(6) .
Nb11 O22 2.295(6) .
Nb11 K14 3.905(3) 4_477
Nb12 O42 1.767(6) .
Nb12 O32 1.915(6) .
Nb12 O27 1.919(6) .
Nb12 O34 2.098(6) .
Nb12 O14 2.106(6) .
Nb12 O28 2.333(6) .
Nb13 O43 1.741(6) .
Nb13 O44 1.978(6) .
Nb13 O45 1.981(6) .
Nb13 O38 2.090(6) .
Nb13 O31 2.095(6) .
Nb13 O46 2.358(6) .
Nb13 Nb14 3.3546(11) .
Nb13 Nb15 3.3566(12) .
Nb14 O48 1.767(7) .
Nb14 O45 1.962(6) .
Nb14 O49 1.965(6) .
Nb14 O50 1.992(6) .
Nb14 O47 2.055(6) .
Nb14 O46 2.482(6) .
Nb14 Nb17 3.3359(12) .
Nb14 Nb15 3.3552(12) .
Nb14 K8 4.108(2) 3_656
Nb15 O52 1.761(6) .
Nb15 O44 1.962(6) .
Nb15 O49 1.973(6) .
Nb15 O51 2.011(6) .
Nb15 O36 2.041(6) .
Nb15 O46 2.478(6) .
Nb15 Nb16 3.3119(11) .
Nb15 K10 3.654(2) 3_646
Nb15 K11 3.974(3) 3_646
Nb16 O34 1.801(6) .
Nb16 O36 1.883(6) .
Nb16 O54 1.914(6) .
Nb16 O31 2.080(6) .
Nb16 O35 2.096(6) .
Nb16 O46 2.274(6) .
Nb16 Nb18 3.2832(11) .
Nb17 O40 1.806(6) .
Nb17 O12 1.904(6) .
Nb17 O47 1.927(6) .
Nb17 O38 2.086(6) .
Nb17 O35 2.100(6) .
Nb17 O46 2.262(6) .
Nb17 Nb18 3.2801(12) .
Nb17 K7 4.162(2) 3_656
Nb18 O53 1.758(6) .
Nb18 O50 1.965(6) .
Nb18 O51 1.972(6) .
Nb18 O54 2.023(6) .
Nb18 O12 2.030(6) .
Nb18 O46 2.397(6) .
Nb18 K7 3.529(2) 3_656
Nb18 K13 3.615(2) 2_674
Nb18 K1 3.922(2) 3_656
O3 K1 3.066(7) 4_567
O4 K1 2.926(7) 4_567
O7 K2 2.845(7) 3_656
O10 K2 2.928(7) 3_656
O12 K7 2.832(6) 3_656
O17 K1 2.793(6) 4_567
O17 K6 2.799(7) 4_567
O18 K3 2.705(6) 4_567
O18 K6 3.072(7) 4_567
O21 K2 2.701(6) 4_567
O21 K3 2.974(7) 4_567
O25 K3 2.866(6) 4_567
O26 K5 2.680(7) 4_567
O26 K6 2.696(7) 4_567
O26 K3 2.858(7) 4_567
O36 K10 2.960(7) 3_646
O41 K14 2.688(7) 4_477
O48 K8 2.710(7) 3_656
O50 K7 2.965(7) 3_656
O52 K9 2.697(7) 3_646
O52 K11 2.827(7) 3_646
O52 K10 2.857(7) 3_646
O53 K1 2.681(7) 3_656
O53 K13 2.719(7) 2_674
O53 K7 3.303(7) 3_656
O54 K13 2.988(6) 2_674
O1W K3 3.256(10) 4_567
O6W K9 2.955(8) 1_545
O7W K9 3.407(12) 1_545
O9W K5 2.851(7) 4_567
O10W K6 3.162(12) 4_567
O11W K3 2.840(8) 3_656
O11W K7 3.205(8) 3_656
O13W K4 2.793(8) 3_656
O13W K13 3.078(8) 4_477
O14W K4 2.745(9) 3_656
O16W K2 2.949(9) 1_665
O17W K4 2.985(8) 2_675
O18W K10 2.899(7) 3_646
O23W K9 2.841(11) 4_577
O25W K5 3.093(7) 4_567
O26W K2 2.819(8) 3_656
O26W K13 3.404(9) 2_674
O28W K14 2.679(17) 3_746
O32W K2 3.391(19) 3_656
